data_4076289
loop_
_publ_author_name
'Takao, Toshiro'
'Takaya, Yoshiaki'
'Murotani, Eisuke'
'Tenjimbayashi, Ryu-ichi'
'Suzuki, Hiroharu'

_publ_section_title
;
 Synthesis and Characterization of Triruthenium Complexes Containing a
 Perpendicularly Coordinated Alkyne Ligand
;
_journal_issue 26
_journal_name_full Organometallics
_journal_page_first 6094
_journal_paper_doi 10.1021/om049287p
_journal_volume 23
_journal_year 2004
_chemical_formula_sum 'C38 H54 Ru3'
_chemical_formula_weight 814.02
_chemical_name_systematic
;
 ?
;
_space_group_IT_number 12
_symmetry_cell_setting monoclinic
_symmetry_space_group_name_Hall '-C 2y'
_symmetry_space_group_name_H-M 'C 1 2/m 1'
_atom_sites_solution_hydrogens geom
_atom_sites_solution_primary direct
_atom_sites_solution_secondary difmap
_audit_creation_method SHELXL-97
_cell_angle_alpha 90.00
_cell_angle_beta 105.732(15)
_cell_angle_gamma 90.00
_cell_formula_units_Z 4
_cell_length_a 17.083(6)
_cell_length_b 18.356(6)
_cell_length_c 11.473(4)
_cell_measurement_reflns_used 25
_cell_measurement_temperature 153(2)
_cell_measurement_theta_max 18
_cell_measurement_theta_min 12
_cell_volume 3463(2)
_computing_molecular_graphics 'ORTEX (P.McArdle, 1995)'
_computing_publication_material 'SHELXL-97/2 (Sheldrick,1997)'
_computing_structure_refinement 'SHELXL-97 (Sheldrick, 1997)'
_computing_structure_solution 'SHELXS-97 (Sheldrick, 1990)'
_diffrn_ambient_temperature 153(2)
_diffrn_measured_fraction_theta_full 0.993
_diffrn_measured_fraction_theta_max 0.993
_diffrn_measurement_device_type 'imaging plate area detector'
_diffrn_measurement_method 'scintillation counter'
_diffrn_radiation_monochromator graphite
_diffrn_radiation_source 'rotating anode X-ray generator'
_diffrn_radiation_type MoK\a
_diffrn_radiation_wavelength 0.71069
_diffrn_reflns_av_R_equivalents 0.0586
_diffrn_reflns_av_sigmaI/netI 0.0565
_diffrn_reflns_limit_h_max 24
_diffrn_reflns_limit_h_min 0
_diffrn_reflns_limit_k_max 25
_diffrn_reflns_limit_k_min 0
_diffrn_reflns_limit_l_max 15
_diffrn_reflns_limit_l_min -16
_diffrn_reflns_number 5204
_diffrn_reflns_theta_full 30.03
_diffrn_reflns_theta_max 30.03
_diffrn_reflns_theta_min 3.33
_exptl_absorpt_coefficient_mu 1.316
_exptl_absorpt_correction_T_max 1.0000
_exptl_absorpt_correction_T_min 0.5456
_exptl_absorpt_correction_type empirical
_exptl_crystal_colour Green
_exptl_crystal_density_diffrn 1.561
_exptl_crystal_density_method 'not measured'
_exptl_crystal_description Block
_exptl_crystal_F_000 1656
_exptl_crystal_size_max 0.40
_exptl_crystal_size_mid 0.40
_exptl_crystal_size_min 0.30
_refine_diff_density_max 1.439
_refine_diff_density_min -1.367
_refine_diff_density_rms 0.147
_refine_ls_extinction_method none
_refine_ls_goodness_of_fit_ref 1.028
_refine_ls_hydrogen_treatment mixed
_refine_ls_matrix_type full
_refine_ls_number_parameters 206
_refine_ls_number_reflns 5186
_refine_ls_number_restraints 0
_refine_ls_restrained_S_all 1.028
_refine_ls_R_factor_all 0.0607
_refine_ls_R_factor_gt 0.0468
_refine_ls_shift/su_max 1.529
_refine_ls_shift/su_mean 0.008
_refine_ls_structure_factor_coef Fsqd
_refine_ls_weighting_details 'calc w=1/[\s^2^(Fo^2^)+(0.0524P)^2^+22.5153P] where P=(Fo^2^+2Fc^2^)/3'
_refine_ls_weighting_scheme calc
_refine_ls_wR_factor_gt 0.1166
_refine_ls_wR_factor_ref 0.1252
_reflns_number_gt 4191
_reflns_number_total 20349
_reflns_threshold_expression >2sigma(I)
_cod_data_source_file om049287psi20040913_060223.cif
_cod_data_source_block 2a
_cod_depositor_comments
;
The following automatic conversions were performed:
'_atom_site_symetry_multiplicity' tag replaced with
'_atom_site_symmetry_multiplicity'.

Automatic conversion script
Id: cif_correct_tags 1440 2010-10-19 06:21:57Z saulius 

The following automatic conversions were performed:

'_symmetry_cell_setting' value 'Monoclinic' changed to 'monoclinic'
according to /home/saulius/struct/CIF-dictionaries/cif_core.dic
dictionary named 'cif_core.dic' version 2.4.1 from 2010-06-29.

Automatic conversion script
Id: cif_fix_values 1715 2011-07-08 13:25:40Z adriana 
;
_cod_original_sg_symbol_H-M C2/m
_cod_database_code 4076289

loop_
_symmetry_equiv_pos_as_xyz
'x, y, z'
'x, -y, z'
'x+1/2, y+1/2, z'
'x+1/2, -y+1/2, z'
'-x, -y, -z'
'-x, y, -z'
'-x+1/2, -y+1/2, -z'
'-x+1/2, y+1/2, -z'

loop_
_atom_site_label
_atom_site_type_symbol
_atom_site_fract_x
_atom_site_fract_y
_atom_site_fract_z
_atom_site_U_iso_or_equiv
_atom_site_adp_type
_atom_site_occupancy
_atom_site_symmetry_multiplicity
_atom_site_calc_flag
_atom_site_refinement_flags
Ru1 Ru 0.65429(3) 0.5000 0.31077(4) 0.02239(11) Uani 1 2 d S
Ru2 Ru 0.764117(19) 0.577717(15) 0.21734(3) 0.02088(10) Uani 1 1 d .
C2 C 0.7853(4) 0.5000 0.3736(5) 0.0237(10) Uani 1 2 d S
C3 C 0.8171(3) 0.5000 0.5076(5) 0.0225(10) Uani 1 2 d S
C1 C 0.8405(4) 0.5000 0.3041(5) 0.0252(11) Uani 1 2 d S
C4 C 0.8339(3) 0.5653(2) 0.5720(4) 0.0321(9) Uani 1 1 d .
C5 C 0.8674(3) 0.5655(3) 0.6975(4) 0.0401(11) Uani 1 1 d .
C6 C 0.8843(4) 0.5000 0.7600(6) 0.0362(14) Uani 1 2 d S
C7 C 0.5407(2) 0.56077(19) 0.3098(3) 0.0217(14) Uiso 0.50 1 d PG
C8 C 0.5895(2) 0.55562(18) 0.4322(3) 0.0234(14) Uiso 0.50 1 d PG
C9 C 0.6011(3) 0.48020(19) 0.4625(4) 0.0284(17) Uiso 0.50 1 d PG
C10 C 0.5596(3) 0.4387(2) 0.3588(4) 0.0354(19) Uiso 0.50 1 d PG
C11 C 0.5222(3) 0.4885(2) 0.2645(4) 0.0305(16) Uiso 0.50 1 d PG
C12 C 0.5134(4) 0.6307(3) 0.2402(5) 0.042(2) Uiso 0.50 1 d PG
C13 C 0.6230(4) 0.6192(3) 0.5154(5) 0.038(2) Uiso 0.50 1 d PG
C14 C 0.6492(4) 0.4495(3) 0.5836(5) 0.062(3) Uiso 0.50 1 d PG
C15 C 0.5557(5) 0.3562(3) 0.3504(6) 0.074(4) Uiso 0.50 1 d PG
C16 C 0.4718(4) 0.4682(3) 0.1382(5) 0.059(3) Uiso 0.50 1 d PG
C17 C 0.8471(3) 0.6339(3) 0.1315(5) 0.0391(11) Uani 1 1 d .
C18 C 0.7664(3) 0.6409(2) 0.0528(4) 0.0349(10) Uani 1 1 d .
C19 C 0.7189(3) 0.6801(2) 0.1143(4) 0.0261(8) Uani 1 1 d .
C20 C 0.7686(3) 0.6964(2) 0.2345(4) 0.0269(8) Uani 1 1 d .
C21 C 0.8483(3) 0.6686(2) 0.2441(4) 0.0348(10) Uani 1 1 d .
C22 C 0.9197(4) 0.6029(4) 0.0989(8) 0.073(2) Uani 1 1 d .
H22A H 0.9480 0.6419 0.0683 0.10(3) Uiso 1 1 calc R
H22B H 0.9018 0.5656 0.0363 0.21(7) Uiso 1 1 calc R
H22C H 0.9567 0.5810 0.1709 0.10(3) Uiso 1 1 calc R
C23 C 0.7388(6) 0.6164(3) -0.0766(5) 0.068(2) Uani 1 1 d .
H23A H 0.7684 0.5722 -0.0869 0.07(2) Uiso 1 1 calc R
H23B H 0.7495 0.6549 -0.1293 0.10(3) Uiso 1 1 calc R
H23C H 0.6803 0.6061 -0.0981 0.16(5) Uiso 1 1 calc R
C24 C 0.6334(3) 0.7044(3) 0.0597(5) 0.0458(13) Uani 1 1 d .
H24A H 0.6107 0.7235 0.1233 0.10(3) Uiso 1 1 calc R
H24B H 0.6007 0.6630 0.0199 0.10(3) Uiso 1 1 calc R
H24C H 0.6327 0.7427 -0.0002 0.044(15) Uiso 1 1 calc R
C25 C 0.7436(4) 0.7420(3) 0.3273(5) 0.0482(14) Uani 1 1 d .
H25A H 0.6856 0.7347 0.3195 0.20(6) Uiso 1 1 calc R
H25B H 0.7535 0.7936 0.3141 0.07(2) Uiso 1 1 calc R
H25C H 0.7753 0.7276 0.4086 0.053(17) Uiso 1 1 calc R
C26 C 0.9230(4) 0.6784(3) 0.3484(7) 0.0633(19) Uani 1 1 d .
H26A H 0.9583 0.6357 0.3545 2.0(19) Uiso 1 1 calc R
H26B H 0.9069 0.6839 0.4237 0.055(19) Uiso 1 1 calc R
H26C H 0.9524 0.7220 0.3350 0.09(2) Uiso 1 1 calc R
H1 H 0.668(4) 0.575(3) 0.241(6) 0.051(17) Uiso 1 1 d .
H2 H 0.717(7) 0.5000 0.124(10) 0.09(4) Uiso 1 2 d S
H3 H 0.897(5) 0.5000 0.330(6) 0.030(18) Uiso 1 2 d S
H4 H 0.821(4) 0.615(4) 0.540(6) 0.08(2) Uiso 1 1 d .
H5 H 0.879(4) 0.616(3) 0.740(5) 0.050(16) Uiso 1 1 d .
H6 H 0.910(4) 0.5000 0.853(6) 0.029(17) Uiso 1 2 d S

loop_
_atom_site_aniso_label
_atom_site_aniso_U_11
_atom_site_aniso_U_22
_atom_site_aniso_U_33
_atom_site_aniso_U_23
_atom_site_aniso_U_13
_atom_site_aniso_U_12
Ru1 0.0254(2) 0.0216(2) 0.0243(2) 0.000 0.01380(17) 0.000
Ru2 0.02622(17) 0.01796(15) 0.02149(15) 0.00138(10) 0.01166(12) -0.00013(11)
C2 0.033(3) 0.017(2) 0.026(3) 0.000 0.017(2) 0.000
C3 0.026(3) 0.023(2) 0.022(2) 0.000 0.011(2) 0.000
C1 0.032(3) 0.019(2) 0.029(3) 0.000 0.015(2) 0.000
C4 0.040(2) 0.0259(19) 0.030(2) -0.0032(16) 0.0095(18) 0.0008(18)
C5 0.048(3) 0.041(2) 0.031(2) -0.0108(19) 0.009(2) 0.004(2)
C6 0.034(3) 0.053(4) 0.025(3) 0.000 0.013(3) 0.000
C17 0.047(3) 0.031(2) 0.051(3) 0.016(2) 0.032(2) 0.007(2)
C18 0.061(3) 0.0219(18) 0.027(2) 0.0056(15) 0.021(2) 0.0009(19)
C19 0.034(2) 0.0161(15) 0.0288(19) 0.0038(14) 0.0087(16) -0.0016(15)
C20 0.038(2) 0.0163(16) 0.0298(19) 0.0018(14) 0.0141(17) -0.0022(15)
C21 0.033(2) 0.030(2) 0.039(2) 0.0119(18) 0.0064(19) -0.0100(18)
C22 0.068(4) 0.063(4) 0.114(6) 0.046(4) 0.070(5) 0.028(3)
C23 0.146(8) 0.037(3) 0.025(2) 0.000(2) 0.032(3) 0.007(4)
C24 0.038(3) 0.030(2) 0.060(3) 0.009(2) -0.003(2) 0.001(2)
C25 0.090(5) 0.025(2) 0.036(2) -0.0105(18) 0.028(3) -0.007(2)
C26 0.049(3) 0.050(3) 0.073(4) 0.024(3) -0.014(3) -0.026(3)

loop_
_atom_type_symbol
_atom_type_description
_atom_type_scat_dispersion_real
_atom_type_scat_dispersion_imag
_atom_type_scat_source
C C 0.0033 0.0016 'International Tables Vol C Tables 4.2.6.8 and 6.1.1.4'
H H 0.0000 0.0000 'International Tables Vol C Tables 4.2.6.8 and 6.1.1.4'
Ru Ru -1.2594 0.8363 'International Tables Vol C Tables 4.2.6.8 and 6.1.1.4'

loop_
_geom_angle_atom_site_label_1
_geom_angle_atom_site_label_2
_geom_angle_atom_site_label_3
_geom_angle
_geom_angle_site_symmetry_1
_geom_angle_site_symmetry_3
C2 Ru1 C10 134.06(13) . 2_565
C2 Ru1 C10 134.06(15) . .
C10 Ru1 C10 62.69(17) 2_565 .
C2 Ru1 C11 172.44(14) . 2_565
C10 Ru1 C11 38.38(9) 2_565 2_565
C10 Ru1 C11 46.87(18) . 2_565
C2 Ru1 C11 172.44(14) . .
C10 Ru1 C11 46.87(14) 2_565 .
C10 Ru1 C11 38.38(8) . .
C11 Ru1 C11 11.1(2) 2_565 .
C2 Ru1 C9 110.42(17) . 2_565
C10 Ru1 C9 38.20(8) 2_565 2_565
C10 Ru1 C9 52.11(17) . 2_565
C11 Ru1 C9 63.61(12) 2_565 2_565
C11 Ru1 C9 65.63(13) . 2_565
C2 Ru1 C9 110.42(18) . .
C10 Ru1 C9 52.11(14) 2_565 .
C10 Ru1 C9 38.20(8) . .
C11 Ru1 C9 65.63(13) 2_565 .
C11 Ru1 C9 63.61(12) . .
C9 Ru1 C9 19.00(18) 2_565 .
C2 Ru1 C7 145.28(12) . 2_565
C10 Ru1 C7 63.38(11) 2_565 2_565
C10 Ru1 C7 14.70(10) . 2_565
C11 Ru1 C7 37.69(7) 2_565 2_565
C11 Ru1 C7 27.44(17) . 2_565
C9 Ru1 C7 62.77(11) 2_565 2_565
C9 Ru1 C7 51.51(12) . 2_565
C2 Ru1 C7 145.28(12) . .
C10 Ru1 C7 14.7 2_565 .
C10 Ru1 C7 63.38(12) . .
C11 Ru1 C7 27.44(17) 2_565 .
C11 Ru1 C7 37.69(8) . .
C9 Ru1 C7 51.51(12) 2_565 .
C9 Ru1 C7 62.77(12) . .
C7 Ru1 C7 59.87(19) 2_565 .
C2 Ru1 C8 115.71(17) . 2_565
C10 Ru1 C8 63.20(12) 2_565 2_565
C10 Ru1 C8 22.51(7) . 2_565
C11 Ru1 C8 62.87(13) 2_565 2_565
C11 Ru1 C8 57.07(11) . 2_565
C9 Ru1 C8 37.44(10) 2_565 2_565
C9 Ru1 C8 19.26(16) . 2_565
C7 Ru1 C8 37.16(12) 2_565 2_565
C7 Ru1 C8 69.92(14) . 2_565
C2 Ru1 C8 115.71(16) . .
C10 Ru1 C8 22.5 2_565 .
C10 Ru1 C8 63.20(12) . .
C11 Ru1 C8 57.07(12) 2_565 .
C11 Ru1 C8 62.87(12) . .
C9 Ru1 C8 19.26(15) 2_565 .
C9 Ru1 C8 37.44(8) . .
C7 Ru1 C8 69.92(16) 2_565 .
C7 Ru1 C8 37.16(7) . .
C8 Ru1 C8 54.07(17) 2_565 .
C2 Ru1 Ru2 51.98(11) . .
C10 Ru1 Ru2 117.37(9) 2_565 .
C10 Ru1 Ru2 172.48(12) . .
C11 Ru1 Ru2 127.96(10) 2_565 .
C11 Ru1 Ru2 135.53(11) . .
C9 Ru1 Ru2 133.13(9) 2_565 .
C9 Ru1 Ru2 148.48(10) . .
C7 Ru1 Ru2 157.79(10) 2_565 .
C7 Ru1 Ru2 114.57(10) . .
C8 Ru1 Ru2 165.00(12) 2_565 .
C8 Ru1 Ru2 120.10(9) . .
C1 Ru2 C21 99.16(19) . .
C1 Ru2 C20 131.41(18) . .
C21 Ru2 C20 38.30(17) . .
C1 Ru2 C17 98.3(2) . .
C21 Ru2 C17 38.45(19) . .
C20 Ru2 C17 63.88(16) . .
C1 Ru2 C18 129.2(2) . .
C21 Ru2 C18 63.64(18) . .
C20 Ru2 C18 63.18(15) . .
C17 Ru2 C18 37.88(19) . .
C1 Ru2 C2 37.7(2) . .
C21 Ru2 C2 114.77(18) . .
C20 Ru2 C2 124.60(14) . .
C17 Ru2 C2 132.5(2) . .
C18 Ru2 C2 166.86(18) . .
C1 Ru2 C19 160.37(19) . .
C21 Ru2 C19 63.28(17) . .
C20 Ru2 C19 37.92(15) . .
C17 Ru2 C19 62.65(17) . .
C18 Ru2 C19 36.78(16) . .
C2 Ru2 C19 155.81(15) . .
C1 Ru2 Ru1 82.01(15) . .
C21 Ru2 Ru1 145.81(13) . .
C20 Ru2 Ru1 119.05(11) . .
C17 Ru2 Ru1 175.70(15) . .
C18 Ru2 Ru1 139.50(14) . .
C2 Ru2 Ru1 49.26(15) . .
C19 Ru2 Ru1 117.35(11) . .
C1 Ru2 Ru2 44.68(13) . 2_565
C21 Ru2 Ru2 140.27(13) . 2_565
C20 Ru2 Ru2 175.00(11) . 2_565
C17 Ru2 Ru2 118.10(12) . 2_565
C18 Ru2 Ru2 121.40(11) . 2_565
C2 Ru2 Ru2 50.49(9) . 2_565
C19 Ru2 Ru2 146.93(10) . 2_565
Ru1 Ru2 Ru2 59.272(13) . 2_565
C1 C2 C3 118.6(5) . .
C1 C2 Ru1 127.7(4) . .
C3 C2 Ru1 113.7(4) . .
C1 C2 Ru2 61.9(2) . 2_565
C3 C2 Ru2 139.63(13) . 2_565
Ru1 C2 Ru2 78.76(18) . 2_565
C1 C2 Ru2 61.9(2) . .
C3 C2 Ru2 139.63(13) . .
Ru1 C2 Ru2 78.76(18) . .
Ru2 C2 Ru2 79.01(18) 2_565 .
C4 C3 C4 118.2(5) . 2_565
C4 C3 C2 120.9(3) . .
C4 C3 C2 120.9(3) 2_565 .
C2 C1 Ru2 80.4(3) . 2_565
C2 C1 Ru2 80.4(3) . .
Ru2 C1 Ru2 90.6(3) 2_565 .
C3 C4 C5 121.1(4) . .
C6 C5 C4 119.9(5) . .
C5 C6 C5 119.8(6) . 2_565
C10 C7 C11 121.3(8) 2_565 2_565
C10 C7 C8 4.8(6) 2_565 .
C11 C7 C8 116.6(2) 2_565 .
C10 C7 C11 112.7(7) 2_565 .
C11 C7 C11 8.6(2) 2_565 .
C8 C7 C11 108.0 . .
C10 C7 C12 121.3(7) 2_565 .
C11 C7 C12 117.4(2) 2_565 .
C8 C7 C12 126.0 . .
C11 C7 C12 126.0 . .
C10 C7 C15 72.1(6) 2_565 2_565
C11 C7 C15 166.6(3) 2_565 2_565
C8 C7 C15 76.77(10) . 2_565
C11 C7 C15 175.13(10) . 2_565
C12 C7 C15 49.24(10) . 2_565
C10 C7 C9 23.9(5) 2_565 2_565
C11 C7 C9 97.4(3) 2_565 2_565
C8 C7 C9 19.17(18) . 2_565
C11 C7 C9 88.84(18) . 2_565
C12 C7 C9 145.17(18) . 2_565
C15 C7 C9 95.93(16) 2_565 2_565
C10 C7 Ru1 75.2(4) 2_565 .
C11 C7 Ru1 73.5(2) 2_565 .
C8 C7 Ru1 71.84(14) . .
C11 C7 Ru1 69.17(14) . .
C12 C7 Ru1 124.59(14) . .
C15 C7 Ru1 113.91(13) 2_565 .
C9 C7 Ru1 63.33(16) 2_565 .
C9 C8 C10 124.9(6) 2_565 2_565
C9 C8 C7 121.8(2) 2_565 .
C10 C8 C7 3.2(4) 2_565 .
C9 C8 C9 13.8(2) 2_565 .
C10 C8 C9 111.1(4) 2_565 .
C7 C8 C9 108.0 . .
C9 C8 C13 112.2(2) 2_565 .
C10 C8 C13 122.9(4) 2_565 .
C7 C8 C13 126.0 . .
C9 C8 C13 126.0 . .
C9 C8 C14 58.89(15) 2_565 2_565
C10 C8 C14 176.0(6) 2_565 2_565
C7 C8 C14 179.2(3) . 2_565
C9 C8 C14 72.7(3) . 2_565
C13 C8 C14 53.3(3) . 2_565
C9 C8 C15 177.2(3) 2_565 2_565
C10 C8 C15 52.5(3) 2_565 2_565
C7 C8 C15 55.57(15) . 2_565
C9 C8 C15 163.54(15) . 2_565
C13 C8 C15 70.44(15) . 2_565
C14 C8 C15 123.7(4) 2_565 2_565
C9 C8 Ru1 76.9(2) 2_565 .
C10 C8 Ru1 73.2(3) 2_565 .
C7 C8 Ru1 71.00(14) . .
C9 C8 Ru1 69.56(14) . .
C13 C8 Ru1 125.02(13) . .
C14 C8 Ru1 109.6(2) 2_565 .
C15 C8 Ru1 102.58(14) 2_565 .
C9 C9 C8 151.9(3) 2_565 2_565
C9 C9 C8 14.2 2_565 .
C8 C9 C8 137.7(3) 2_565 .
C9 C9 C10 122.2 2_565 .
C8 C9 C10 29.8(3) 2_565 .
C8 C9 C10 108.0 . .
C9 C9 C14 111.8 2_565 .
C8 C9 C14 96.3(3) 2_565 .
C8 C9 C14 126.0 . .
C10 C9 C14 126.0 . .
C9 C9 C14 47.5(2) 2_565 2_565
C8 C9 C14 160.5(4) 2_565 2_565
C8 C9 C14 61.7(2) . 2_565
C10 C9 C14 169.7(2) . 2_565
C14 C9 C14 64.3(2) . 2_565
C9 C9 C10 39.08(13) 2_565 2_565
C8 C9 C10 112.9(3) 2_565 2_565
C8 C9 C10 24.88(12) . 2_565
C10 C9 C10 83.12(13) . 2_565
C14 C9 C10 150.88(12) . 2_565
C14 C9 C10 86.6(3) 2_565 2_565
C9 C9 C13 161.19(11) 2_565 2_565
C8 C9 C13 46.9(4) 2_565 2_565
C8 C9 C13 175.35(11) . 2_565
C10 C9 C13 76.61(11) . 2_565
C14 C9 C13 49.40(11) . 2_565
C14 C9 C13 113.67(19) 2_565 2_565
C10 C9 C13 159.72(18) 2_565 2_565
C9 C9 C7 113.0(2) 2_565 2_565
C8 C9 C7 39.0(2) 2_565 2_565
C8 C9 C7 98.8(2) . 2_565
C10 C9 C7 9.3(2) . 2_565
C14 C9 C7 135.2(2) . 2_565
C14 C9 C7 160.5(3) 2_565 2_565
C10 C9 C7 73.88(14) 2_565 2_565
C13 C9 C7 85.8(3) 2_565 2_565
C9 C9 Ru1 80.50(14) 2_565 .
C8 C9 Ru1 83.79(16) 2_565 .
C8 C9 Ru1 72.99(14) . .
C10 C9 Ru1 69.40(14) . .
C14 C9 Ru1 123.24(14) . .
C14 C9 Ru1 106.0(2) 2_565 .
C10 C9 Ru1 62.88(13) 2_565 .
C13 C9 Ru1 108.60(17) 2_565 .
C7 C9 Ru1 65.16(16) 2_565 .
C7 C10 C8 172.0(11) 2_565 2_565
C7 C10 C11 38.9(7) 2_565 .
C8 C10 C11 133.3(5) 2_565 .
C7 C10 C9 146.9(7) 2_565 .
C8 C10 C9 25.3(5) 2_565 .
C11 C10 C9 108.0 . .
C7 C10 C15 87.1(7) 2_565 .
C8 C10 C15 100.7(5) 2_565 .
C11 C10 C15 126.0 . .
C9 C10 C15 126.0 . .
C7 C10 C11 49.7(5) 2_565 2_565
C8 C10 C11 122.5(6) 2_565 2_565
C11 C10 C11 10.78(16) . 2_565
C9 C10 C11 97.21(16) . 2_565
C15 C10 C11 136.79(16) . 2_565
C7 C10 C12 43.7(5) 2_565 2_565
C8 C10 C12 144.0(7) 2_565 2_565
C11 C10 C12 82.6(3) . 2_565
C9 C10 C12 169.4(3) . 2_565
C15 C10 C12 43.4(3) . 2_565
C11 C10 C12 93.4(2) 2_565 2_565
C7 C10 C9 128.2(8) 2_565 2_565
C8 C10 C9 44.0(4) 2_565 2_565
C11 C10 C9 89.29(13) . 2_565
C9 C10 C9 18.71(13) . 2_565
C15 C10 C9 144.71(13) . 2_565
C11 C10 C9 78.5(2) 2_565 2_565
C12 C10 C9 171.9(3) 2_565 2_565
C7 C10 Ru1 90.1(6) 2_565 .
C8 C10 Ru1 84.3(3) 2_565 .
C11 C10 Ru1 71.63(15) . .
C9 C10 Ru1 72.40(14) . .
C15 C10 Ru1 121.68(13) . .
C11 C10 Ru1 67.22(18) 2_565 .
C12 C10 Ru1 111.41(15) 2_565 .
C9 C10 Ru1 65.01(16) 2_565 .
C11 C11 C7 149.63(19) 2_565 2_565
C11 C11 C7 21.8 2_565 .
C7 C11 C7 127.83(19) 2_565 .
C11 C11 C10 129.8 2_565 .
C7 C11 C10 19.85(19) 2_565 .
C7 C11 C10 108.0 . .
C11 C11 C16 104.2 2_565 .
C7 C11 C16 106.16(19) 2_565 .
C7 C11 C16 126.0 . .
C10 C11 C16 126.0 . .
C11 C11 C16 61.7(3) 2_565 2_565
C7 C11 C16 148.7(4) 2_565 2_565
C7 C11 C16 83.5(3) . 2_565
C10 C11 C16 168.5(3) . 2_565
C16 C11 C16 42.5(3) . 2_565
C11 C11 C10 39.42(14) 2_565 2_565
C7 C11 C10 110.22(15) 2_565 2_565
C7 C11 C10 17.63(14) . 2_565
C10 C11 C10 90.38(14) . 2_565
C16 C11 C10 143.62(14) . 2_565
C16 C11 C10 101.1(4) 2_565 2_565
C11 C11 Ru1 84.47(14) 2_565 .
C7 C11 Ru1 79.05(17) 2_565 .
C7 C11 Ru1 73.14(14) . .
C10 C11 Ru1 69.99(15) . .
C16 C11 Ru1 122.53(14) . .
C16 C11 Ru1 114.9(2) 2_565 .
C10 C11 Ru1 65.91(13) 2_565 .
C15 C12 C7 68.4(4) 2_565 .
C15 C12 C10 53.4(3) 2_565 2_565
C7 C12 C10 14.97(15) . 2_565
C14 C13 C8 71.8(2) 2_565 .
C14 C13 C9 50.8(3) 2_565 2_565
C8 C13 C9 20.99(6) . 2_565
C14 C13 C15 135.2(4) 2_565 2_565
C8 C13 C15 63.4(3) . 2_565
C9 C13 C15 84.4(2) 2_565 2_565
C13 C14 C9 79.8(2) 2_565 .
C13 C14 C8 54.92(9) 2_565 2_565
C9 C14 C8 24.9(3) . 2_565
C13 C14 C14 148.0(2) 2_565 2_565
C9 C14 C14 68.2 . 2_565
C8 C14 C14 93.1(3) 2_565 2_565
C13 C14 C9 100.45(18) 2_565 2_565
C9 C14 C9 20.68(15) . 2_565
C8 C14 C9 45.53(16) 2_565 2_565
C14 C14 C9 47.53(15) 2_565 2_565
C12 C15 C10 83.2(5) 2_565 .
C12 C15 C7 62.4(5) 2_565 2_565
C10 C15 C7 20.82(11) . 2_565
C12 C15 C8 110.0(6) 2_565 2_565
C10 C15 C8 26.84(12) . 2_565
C7 C15 C8 47.7(2) 2_565 2_565
C12 C15 C13 156.1(8) 2_565 2_565
C10 C15 C13 73.0(3) . 2_565
C7 C15 C13 93.8(4) 2_565 2_565
C8 C15 C13 46.2(2) 2_565 2_565
C16 C16 C11 75.8 2_565 .
C16 C16 C11 61.7(2) 2_565 2_565
C11 C16 C11 14.1(2) . 2_565
C18 C17 C21 107.7(4) . .
C18 C17 C22 126.5(6) . .
C21 C17 C22 125.5(6) . .
C18 C17 Ru2 72.3(3) . .
C21 C17 Ru2 69.9(2) . .
C22 C17 Ru2 127.7(3) . .
C19 C18 C17 108.4(4) . .
C19 C18 C23 125.4(5) . .
C17 C18 C23 126.0(5) . .
C19 C18 Ru2 72.3(2) . .
C17 C18 Ru2 69.8(2) . .
C23 C18 Ru2 127.6(3) . .
C18 C19 C20 108.4(4) . .
C18 C19 C24 124.9(4) . .
C20 C19 C24 126.6(4) . .
C18 C19 Ru2 70.9(2) . .
C20 C19 Ru2 68.9(2) . .
C24 C19 Ru2 129.0(3) . .
C21 C20 C19 107.6(4) . .
C21 C20 C25 126.2(5) . .
C19 C20 C25 125.8(4) . .
C21 C20 Ru2 70.2(2) . .
C19 C20 Ru2 73.2(2) . .
C25 C20 Ru2 127.5(3) . .
C20 C21 C17 107.9(4) . .
C20 C21 C26 127.1(5) . .
C17 C21 C26 124.8(5) . .
C20 C21 Ru2 71.5(2) . .
C17 C21 Ru2 71.6(3) . .
C26 C21 Ru2 126.3(3) . .

loop_
_geom_bond_atom_site_label_1
_geom_bond_atom_site_label_2
_geom_bond_distance
_geom_bond_site_symmetry_2
Ru1 C2 2.157(6) .
Ru1 C10 2.161(4) 2_565
Ru1 C10 2.161(5) .
Ru1 C11 2.183(4) 2_565
Ru1 C11 2.183(4) .
Ru1 C9 2.201(4) 2_565
Ru1 C9 2.201(4) .
Ru1 C7 2.235(4) 2_565
Ru1 C7 2.235(4) .
Ru1 C8 2.246(5) 2_565
Ru1 C8 2.246(4) .
Ru1 Ru2 2.7919(8) .
Ru2 C1 2.006(5) .
Ru2 C21 2.169(4) .
Ru2 C20 2.187(4) .
Ru2 C17 2.191(4) .
Ru2 C18 2.225(4) .
Ru2 C2 2.242(4) .
Ru2 C19 2.243(4) .
Ru2 Ru2 2.8531(10) 2_565
C2 C1 1.392(7) .
C2 C3 1.485(8) .
C2 Ru2 2.242(4) 2_565
C3 C4 1.396(5) .
C3 C4 1.396(5) 2_565
C1 Ru2 2.006(5) 2_565
C4 C5 1.397(6) .
C5 C6 1.390(6) .
C6 C5 1.390(6) 2_565
C7 C10 0.5671 2_565
C7 C11 1.049(7) 2_565
C7 C8 1.428(2) .
C7 C11 1.428(2) .
C7 C12 1.518(3) .
C7 C15 1.593(7) 2_565
C7 C9 1.928(4) 2_565
C8 C9 0.745(6) 2_565
C8 C10 0.8642(14) 2_565
C8 C9 1.428(2) .
C8 C13 1.518(3) .
C8 C14 1.762(3) 2_565
C8 C15 1.881(6) 2_565
C9 C9 0.727(7) 2_565
C9 C8 0.745(6) 2_565
C9 C10 1.428(2) .
C9 C14 1.518(3) .
C9 C14 1.911(7) 2_565
C9 C10 1.917(5) 2_565
C9 C13 1.927(9) 2_565
C9 C7 1.928(4) 2_565
C10 C7 0.567(4) 2_565
C10 C8 0.864(2) 2_565
C10 C11 1.428(2) .
C10 C15 1.518(3) .
C10 C11 1.728(7) 2_565
C10 C12 1.876(6) 2_565
C10 C9 1.917(6) 2_565
C11 C11 0.421(8) 2_565
C11 C7 1.049(7) 2_565
C11 C16 1.518(3) .
C11 C16 1.672(6) 2_565
C11 C10 1.728(5) 2_565
C12 C15 1.2979(14) 2_565
C12 C10 1.876(6) 2_565
C13 C14 1.487(9) 2_565
C13 C9 1.927(7) 2_565
C13 C15 1.982(2) 2_565
C14 C13 1.487(8) 2_565
C14 C8 1.762(3) 2_565
C14 C14 1.854(10) 2_565
C14 C9 1.911(6) 2_565
C15 C12 1.298(4) 2_565
C15 C7 1.593(8) 2_565
C15 C8 1.881(9) 2_565
C15 C13 1.982(6) 2_565
C16 C16 1.166(11) 2_565
C16 C11 1.672(5) 2_565
C17 C18 1.434(7) .
C17 C21 1.436(7) .
C17 C22 1.501(7) .
C18 C19 1.410(6) .
C18 C23 1.499(7) .
C19 C20 1.440(6) .
C19 C24 1.494(6) .
C20 C21 1.429(6) .
C20 C25 1.506(6) .
C21 C26 1.505(7) .

loop_
_geom_torsion_atom_site_label_1
_geom_torsion_atom_site_label_2
_geom_torsion_atom_site_label_3
_geom_torsion_atom_site_label_4
_geom_torsion
_geom_torsion_site_symmetry_1
_geom_torsion_site_symmetry_4
C2 Ru1 Ru2 C1 21.06(18) . .
C10 Ru1 Ru2 C1 147.16(18) 2_565 .
C10 Ru1 Ru2 C1 -124.3(9) . .
C11 Ru1 Ru2 C1 -168.54(19) 2_565 .
C11 Ru1 Ru2 C1 -157.7(2) . .
C9 Ru1 Ru2 C1 103.8(2) 2_565 .
C9 Ru1 Ru2 C1 85.7(2) . .
C7 Ru1 Ru2 C1 -126.7(3) 2_565 .
C7 Ru1 Ru2 C1 163.23(18) . .
C8 Ru1 Ru2 C1 58.9(4) 2_565 .
C8 Ru1 Ru2 C1 121.63(18) . .
C2 Ru1 Ru2 C21 -73.5(2) . .
C10 Ru1 Ru2 C21 52.6(2) 2_565 .
C10 Ru1 Ru2 C21 141.2(9) . .
C11 Ru1 Ru2 C21 96.9(3) 2_565 .
C11 Ru1 Ru2 C21 107.7(3) . .
C9 Ru1 Ru2 C21 9.3(3) 2_565 .
C9 Ru1 Ru2 C21 -8.8(3) . .
C7 Ru1 Ru2 C21 138.8(3) 2_565 .
C7 Ru1 Ru2 C21 68.7(2) . .
C8 Ru1 Ru2 C21 -35.7(5) 2_565 .
C8 Ru1 Ru2 C21 27.1(2) . .
C2 Ru1 Ru2 C20 -112.26(17) . .
C10 Ru1 Ru2 C20 13.84(17) 2_565 .
C10 Ru1 Ru2 C20 102.4(9) . .
C11 Ru1 Ru2 C20 58.14(19) 2_565 .
C11 Ru1 Ru2 C20 69.0(2) . .
C9 Ru1 Ru2 C20 -29.48(19) 2_565 .
C9 Ru1 Ru2 C20 -47.6(2) . .
C7 Ru1 Ru2 C20 100.0(3) 2_565 .
C7 Ru1 Ru2 C20 29.90(17) . .
C8 Ru1 Ru2 C20 -74.5(4) 2_565 .
C8 Ru1 Ru2 C20 -11.69(17) . .
C2 Ru1 Ru2 C17 115.6(17) . .
C10 Ru1 Ru2 C17 -118.3(17) 2_565 .
C10 Ru1 Ru2 C17 -29.7(19) . .
C11 Ru1 Ru2 C17 -74.0(17) 2_565 .
C11 Ru1 Ru2 C17 -63.1(17) . .
C9 Ru1 Ru2 C17 -161.6(17) 2_565 .
C9 Ru1 Ru2 C17 -180(100) . .
C7 Ru1 Ru2 C17 -32.1(17) 2_565 .
C7 Ru1 Ru2 C17 -102.2(17) . .
C8 Ru1 Ru2 C17 153.4(17) 2_565 .
C8 Ru1 Ru2 C17 -143.8(17) . .
C2 Ru1 Ru2 C18 166.0(2) . .
C10 Ru1 Ru2 C18 -67.9(2) 2_565 .
C10 Ru1 Ru2 C18 20.7(9) . .
C11 Ru1 Ru2 C18 -23.6(2) 2_565 .
C11 Ru1 Ru2 C18 -12.7(2) . .
C9 Ru1 Ru2 C18 -111.2(2) 2_565 .
C9 Ru1 Ru2 C18 -129.3(3) . .
C7 Ru1 Ru2 C18 18.3(3) 2_565 .
C7 Ru1 Ru2 C18 -51.8(2) . .
C8 Ru1 Ru2 C18 -156.2(4) 2_565 .
C8 Ru1 Ru2 C18 -93.4(2) . .
C10 Ru1 Ru2 C2 126.10(16) 2_565 .
C10 Ru1 Ru2 C2 -145.3(9) . .
C11 Ru1 Ru2 C2 170.40(17) 2_565 .
C11 Ru1 Ru2 C2 -178.75(19) . .
C9 Ru1 Ru2 C2 82.79(18) 2_565 .
C9 Ru1 Ru2 C2 64.7(2) . .
C7 Ru1 Ru2 C2 -147.7(3) 2_565 .
C7 Ru1 Ru2 C2 142.17(16) . .
C8 Ru1 Ru2 C2 37.8(4) 2_565 .
C8 Ru1 Ru2 C2 100.57(16) . .
C2 Ru1 Ru2 C19 -155.49(16) . .
C10 Ru1 Ru2 C19 -29.39(16) 2_565 .
C10 Ru1 Ru2 C19 59.2(9) . .
C11 Ru1 Ru2 C19 14.91(18) 2_565 .
C11 Ru1 Ru2 C19 25.75(19) . .
C9 Ru1 Ru2 C19 -72.71(18) 2_565 .
C9 Ru1 Ru2 C19 -90.8(2) . .
C7 Ru1 Ru2 C19 56.8(3) 2_565 .
C7 Ru1 Ru2 C19 -13.33(16) . .
C8 Ru1 Ru2 C19 -117.7(4) 2_565 .
C8 Ru1 Ru2 C19 -54.92(16) . .
C2 Ru1 Ru2 Ru2 62.31(11) . 2_565
C10 Ru1 Ru2 Ru2 -171.59(11) 2_565 2_565
C10 Ru1 Ru2 Ru2 -83.0(8) . 2_565
C11 Ru1 Ru2 Ru2 -127.29(13) 2_565 2_565
C11 Ru1 Ru2 Ru2 -116.45(15) . 2_565
C9 Ru1 Ru2 Ru2 145.09(14) 2_565 2_565
C9 Ru1 Ru2 Ru2 127.0(2) . 2_565
C7 Ru1 Ru2 Ru2 -85.4(2) 2_565 2_565
C7 Ru1 Ru2 Ru2 -155.53(11) . 2_565
C8 Ru1 Ru2 Ru2 100.1(4) 2_565 2_565
C8 Ru1 Ru2 Ru2 162.88(11) . 2_565
C10 Ru1 C2 C1 -133.62(16) 2_565 .
C10 Ru1 C2 C1 133.62(18) . .
C11 Ru1 C2 C1 -132.9(11) 2_565 .
C11 Ru1 C2 C1 132.9(11) . .
C9 Ru1 C2 C1 -169.85(9) 2_565 .
C9 Ru1 C2 C1 169.85(10) . .
C7 Ru1 C2 C1 118.8(2) 2_565 .
C7 Ru1 C2 C1 -118.8(2) . .
C8 Ru1 C2 C1 149.70(12) 2_565 .
C8 Ru1 C2 C1 -149.70(10) . .
Ru2 Ru1 C2 C1 -40.44(7) . .
C10 Ru1 C2 C3 46.38(16) 2_565 .
C10 Ru1 C2 C3 -46.38(18) . .
C11 Ru1 C2 C3 47.1(11) 2_565 .
C11 Ru1 C2 C3 -47.1(11) . .
C9 Ru1 C2 C3 10.15(9) 2_565 .
C9 Ru1 C2 C3 -10.15(10) . .
C7 Ru1 C2 C3 -61.2(2) 2_565 .
C7 Ru1 C2 C3 61.2(2) . .
C8 Ru1 C2 C3 -30.30(12) 2_565 .
C8 Ru1 C2 C3 30.30(10) . .
Ru2 Ru1 C2 C3 139.56(7) . .
C10 Ru1 C2 Ru2 -174.06(13) 2_565 2_565
C10 Ru1 C2 Ru2 93.2(2) . 2_565
C11 Ru1 C2 Ru2 -173.4(10) 2_565 2_565
C11 Ru1 C2 Ru2 92.5(12) . 2_565
C9 Ru1 C2 Ru2 149.71(11) 2_565 2_565
C9 Ru1 C2 Ru2 129.42(13) . 2_565
C7 Ru1 C2 Ru2 78.4(3) 2_565 2_565
C7 Ru1 C2 Ru2 -159.2(2) . 2_565
C8 Ru1 C2 Ru2 109.27(16) 2_565 2_565
C8 Ru1 C2 Ru2 169.86(10) . 2_565
Ru2 Ru1 C2 Ru2 -80.87(14) . 2_565
C10 Ru1 C2 Ru2 -93.2(2) 2_565 .
C10 Ru1 C2 Ru2 174.06(16) . .
C11 Ru1 C2 Ru2 -92.5(11) 2_565 .
C11 Ru1 C2 Ru2 173.4(11) . .
C9 Ru1 C2 Ru2 -129.42(12) 2_565 .
C9 Ru1 C2 Ru2 -149.71(12) . .
C7 Ru1 C2 Ru2 159.2(2) 2_565 .
C7 Ru1 C2 Ru2 -78.4(3) . .
C8 Ru1 C2 Ru2 -169.86(12) 2_565 .
C8 Ru1 C2 Ru2 -109.27(14) . .
C21 Ru2 C2 C1 -72.0(3) . .
C20 Ru2 C2 C1 -114.9(3) . .
C17 Ru2 C2 C1 -30.3(4) . .
C18 Ru2 C2 C1 8.0(9) . .
C19 Ru2 C2 C1 -151.5(4) . .
Ru1 Ru2 C2 C1 144.4(3) . .
Ru2 Ru2 C2 C1 63.9(2) 2_565 .
C1 Ru2 C2 C3 102.1(7) . .
C21 Ru2 C2 C3 30.1(6) . .
C20 Ru2 C2 C3 -12.9(7) . .
C17 Ru2 C2 C3 71.8(6) . .
C18 Ru2 C2 C3 110.1(8) . .
C19 Ru2 C2 C3 -49.5(9) . .
Ru1 Ru2 C2 C3 -113.5(6) . .
Ru2 Ru2 C2 C3 165.9(7) 2_565 .
C1 Ru2 C2 Ru1 -144.4(3) . .
C21 Ru2 C2 Ru1 143.60(16) . .
C20 Ru2 C2 Ru1 100.62(18) . .
C17 Ru2 C2 Ru1 -174.74(19) . .
C18 Ru2 C2 Ru1 -136.4(7) . .
C19 Ru2 C2 Ru1 64.0(4) . .
Ru2 Ru2 C2 Ru1 -80.57(14) 2_565 .
C1 Ru2 C2 Ru2 -63.9(2) . 2_565
C21 Ru2 C2 Ru2 -135.83(17) . 2_565
C20 Ru2 C2 Ru2 -178.80(14) . 2_565
C17 Ru2 C2 Ru2 -94.2(2) . 2_565
C18 Ru2 C2 Ru2 -55.9(8) . 2_565
C19 Ru2 C2 Ru2 144.6(3) . 2_565
Ru1 Ru2 C2 Ru2 80.57(14) . 2_565
C1 C2 C3 C4 88.8(5) . .
Ru1 C2 C3 C4 -91.2(5) . .
Ru2 C2 C3 C4 168.0(4) 2_565 .
Ru2 C2 C3 C4 9.6(9) . .
C1 C2 C3 C4 -88.8(5) . 2_565
Ru1 C2 C3 C4 91.2(5) . 2_565
Ru2 C2 C3 C4 -9.6(9) 2_565 2_565
Ru2 C2 C3 C4 -168.0(4) . 2_565
C3 C2 C1 Ru2 133.85(11) . 2_565
Ru1 C2 C1 Ru2 -46.15(11) . 2_565
Ru2 C2 C1 Ru2 -92.3(2) . 2_565
C3 C2 C1 Ru2 -133.85(11) . .
Ru1 C2 C1 Ru2 46.15(11) . .
Ru2 C2 C1 Ru2 92.3(2) 2_565 .
C21 Ru2 C1 C2 119.0(3) . .
C20 Ru2 C1 C2 95.6(3) . .
C17 Ru2 C1 C2 157.9(3) . .
C18 Ru2 C1 C2 -177.7(2) . .
C19 Ru2 C1 C2 144.4(5) . .
Ru1 Ru2 C1 C2 -26.4(2) . .
Ru2 Ru2 C1 C2 -80.1(3) 2_565 .
C21 Ru2 C1 Ru2 -160.86(19) . 2_565
C20 Ru2 C1 Ru2 175.72(14) . 2_565
C17 Ru2 C1 Ru2 -122.0(2) . 2_565
C18 Ru2 C1 Ru2 -97.5(2) . 2_565
C2 Ru2 C1 Ru2 80.1(3) . 2_565
C19 Ru2 C1 Ru2 -135.4(4) . 2_565
Ru1 Ru2 C1 Ru2 53.71(15) . 2_565
C4 C3 C4 C5 0.6(9) 2_565 .
C2 C3 C4 C5 -177.0(5) . .
C3 C4 C5 C6 -0.2(8) . .
C4 C5 C6 C5 -0.4(10) . 2_565
C2 Ru1 C7 C10 -46.4(7) . 2_565
C10 Ru1 C7 C10 83.6(6) . 2_565
C11 Ru1 C7 C10 129.6(7) 2_565 2_565
C11 Ru1 C7 C10 121.8(6) . 2_565
C9 Ru1 C7 C10 22.2(5) 2_565 2_565
C9 Ru1 C7 C10 40.5(6) . 2_565
C7 Ru1 C7 C10 99.8(6) 2_565 2_565
C8 Ru1 C7 C10 60.1(6) 2_565 2_565
C8 Ru1 C7 C10 3.6(6) . 2_565
Ru2 Ru1 C7 C10 -104.4(6) . 2_565
C2 Ru1 C7 C11 -176.0(3) . 2_565
C10 Ru1 C7 C11 -129.6(7) 2_565 2_565
C10 Ru1 C7 C11 -46.02(18) . 2_565
C11 Ru1 C7 C11 -7.80(19) . 2_565
C9 Ru1 C7 C11 -107.4(3) 2_565 2_565
C9 Ru1 C7 C11 -89.08(17) . 2_565
C7 Ru1 C7 C11 -29.79(16) 2_565 2_565
C8 Ru1 C7 C11 -69.5(2) 2_565 2_565
C8 Ru1 C7 C11 -126.02(17) . 2_565
Ru2 Ru1 C7 C11 125.95(19) . 2_565
C2 Ru1 C7 C8 -50.0(3) . .
C10 Ru1 C7 C8 -3.6(6) 2_565 .
C10 Ru1 C7 C8 79.99(10) . .
C11 Ru1 C7 C8 126.02(17) 2_565 .
C11 Ru1 C7 C8 118.22(8) . .
C9 Ru1 C7 C8 18.62(18) 2_565 .
C9 Ru1 C7 C8 36.94(6) . .
C7 Ru1 C7 C8 96.23(12) 2_565 .
C8 Ru1 C7 C8 56.49(13) 2_565 .
Ru2 Ru1 C7 C8 -108.03(10) . .
C2 Ru1 C7 C11 -168.2(3) . .
C10 Ru1 C7 C11 -121.8(6) 2_565 .
C10 Ru1 C7 C11 -38.22(6) . .
C11 Ru1 C7 C11 7.80(19) 2_565 .
C9 Ru1 C7 C11 -99.60(17) 2_565 .
C9 Ru1 C7 C11 -81.28(10) . .
C7 Ru1 C7 C11 -21.99(12) 2_565 .
C8 Ru1 C7 C11 -61.73(12) 2_565 .
C8 Ru1 C7 C11 -118.22(8) . .
Ru2 Ru1 C7 C11 133.75(12) . .
C2 Ru1 C7 C12 71.7(3) . .
C10 Ru1 C7 C12 118.1(6) 2_565 .
C10 Ru1 C7 C12 -158.3 . .
C11 Ru1 C7 C12 -112.30(18) 2_565 .
C11 Ru1 C7 C12 -120.10(8) . .
C9 Ru1 C7 C12 140.3(2) 2_565 .
C9 Ru1 C7 C12 158.6 . .
C7 Ru1 C7 C12 -142.09(10) 2_565 .
C8 Ru1 C7 C12 178.17(12) 2_565 .
C8 Ru1 C7 C12 121.68(8) . .
Ru2 Ru1 C7 C12 13.65(12) . .
C2 Ru1 C7 C15 15.9(3) . 2_565
C10 Ru1 C7 C15 62.3(5) 2_565 2_565
C10 Ru1 C7 C15 145.86(13) . 2_565
C11 Ru1 C7 C15 -168.1(3) 2_565 2_565
C11 Ru1 C7 C15 -175.92(10) . 2_565
C9 Ru1 C7 C15 84.48(18) 2_565 2_565
C9 Ru1 C7 C15 102.80(17) . 2_565
C7 Ru1 C7 C15 162.10(16) 2_565 2_565
C8 Ru1 C7 C15 122.36(18) 2_565 2_565
C8 Ru1 C7 C15 65.87(16) . 2_565
Ru2 Ru1 C7 C15 -42.17(17) . 2_565
C2 Ru1 C7 C9 -68.6(3) . 2_565
C10 Ru1 C7 C9 -22.2(5) 2_565 2_565
C10 Ru1 C7 C9 61.38(19) . 2_565
C11 Ru1 C7 C9 107.4(3) 2_565 2_565
C11 Ru1 C7 C9 99.60(17) . 2_565
C9 Ru1 C7 C9 18.32(19) . 2_565
C7 Ru1 C7 C9 77.62(15) 2_565 2_565
C8 Ru1 C7 C9 37.87(13) 2_565 2_565
C8 Ru1 C7 C9 -18.62(18) . 2_565
Ru2 Ru1 C7 C9 -126.65(15) . 2_565
C10 C7 C8 C9 166(2) 2_565 2_565
C11 C7 C8 C9 -0.2 2_565 2_565
C11 C7 C8 C9 -0.3 . 2_565
C12 C7 C8 C9 179.7 . 2_565
C15 C7 C8 C9 178.7 2_565 2_565
Ru1 C7 C8 C9 -60.33(15) . 2_565
C11 C7 C8 C10 -166(2) 2_565 2_565
C11 C7 C8 C10 -166(2) . 2_565
C12 C7 C8 C10 14(2) . 2_565
C15 C7 C8 C10 13(2) 2_565 2_565
C9 C7 C8 C10 -166(2) 2_565 2_565
Ru1 C7 C8 C10 134(2) . 2_565
C10 C7 C8 C9 166(2) 2_565 .
C11 C7 C8 C9 0.1 2_565 .
C11 C7 C8 C9 0.0 . .
C12 C7 C8 C9 180.0 . .
C15 C7 C8 C9 179.0 2_565 .
C9 C7 C8 C9 0.3 2_565 .
Ru1 C7 C8 C9 -59.99(14) . .
C10 C7 C8 C13 -14(2) 2_565 .
C11 C7 C8 C13 -179.9 2_565 .
C11 C7 C8 C13 180.0 . .
C12 C7 C8 C13 0.0 . .
C15 C7 C8 C13 -1.0 2_565 .
C9 C7 C8 C13 -179.7 2_565 .
Ru1 C7 C8 C13 120.01(15) . .
C10 C7 C8 C14 9(11) 2_565 2_565
C11 C7 C8 C14 -157(12) 2_565 2_565
C11 C7 C8 C14 -157(12) . 2_565
C12 C7 C8 C14 23(12) . 2_565
C15 C7 C8 C14 22(12) 2_565 2_565
C9 C7 C8 C14 -157(12) 2_565 2_565
Ru1 C7 C8 C14 143(12) . 2_565
C10 C7 C8 C15 -13(2) 2_565 2_565
C11 C7 C8 C15 -178.9 2_565 2_565
C11 C7 C8 C15 -179.0 . 2_565
C12 C7 C8 C15 1.0 . 2_565
C9 C7 C8 C15 -178.7 2_565 2_565
Ru1 C7 C8 C15 121.02(15) . 2_565
C10 C7 C8 Ru1 -134(2) 2_565 .
C11 C7 C8 Ru1 60.13(15) 2_565 .
C11 C7 C8 Ru1 59.99(14) . .
C12 C7 C8 Ru1 -120.01(14) . .
C15 C7 C8 Ru1 -121.02(15) 2_565 .
C9 C7 C8 Ru1 60.33(15) 2_565 .
C2 Ru1 C8 C9 -78.2(2) . 2_565
C10 Ru1 C8 C9 133.1(5) 2_565 2_565
C10 Ru1 C8 C9 50.2(2) . 2_565
C11 Ru1 C8 C9 104.4(3) 2_565 2_565
C11 Ru1 C8 C9 93.49(19) . 2_565
C9 Ru1 C8 C9 12.2(2) . 2_565
C7 Ru1 C8 C9 64.5(3) 2_565 2_565
C7 Ru1 C8 C9 130.74(19) . 2_565
C8 Ru1 C8 C9 26.0(2) 2_565 2_565
Ru2 Ru1 C8 C9 -137.5(2) . 2_565
C2 Ru1 C8 C10 148.7(3) . 2_565
C10 Ru1 C8 C10 -82.9(4) . 2_565
C11 Ru1 C8 C10 -28.7(3) 2_565 2_565
C11 Ru1 C8 C10 -39.6(4) . 2_565
C9 Ru1 C8 C10 -133.1(5) 2_565 2_565
C9 Ru1 C8 C10 -120.9(4) . 2_565
C7 Ru1 C8 C10 -68.6(3) 2_565 2_565
C7 Ru1 C8 C10 -2.4(4) . 2_565
C8 Ru1 C8 C10 -107.1(4) 2_565 2_565
Ru2 Ru1 C8 C10 89.4(4) . 2_565
C2 Ru1 C8 C7 151.04(13) . .
C10 Ru1 C8 C7 2.4(4) 2_565 .
C10 Ru1 C8 C7 -80.53(9) . .
C11 Ru1 C8 C7 -26.36(19) 2_565 .
C11 Ru1 C8 C7 -37.25(6) . .
C9 Ru1 C8 C7 -130.74(19) 2_565 .
C9 Ru1 C8 C7 -118.49(8) . .
C7 Ru1 C8 C7 -66.27(16) 2_565 .
C8 Ru1 C8 C7 -104.73(9) 2_565 .
Ru2 Ru1 C8 C7 91.78(11) . .
C2 Ru1 C8 C9 -90.46(14) . .
C10 Ru1 C8 C9 120.9(4) 2_565 .
C10 Ru1 C8 C9 37.96(6) . .
C11 Ru1 C8 C9 92.13(19) 2_565 .
C11 Ru1 C8 C9 81.24(10) . .
C9 Ru1 C8 C9 -12.2(2) 2_565 .
C7 Ru1 C8 C9 52.23(15) 2_565 .
C7 Ru1 C8 C9 118.49(8) . .
C8 Ru1 C8 C9 13.8 2_565 .
Ru2 Ru1 C8 C9 -149.73(13) . .
C2 Ru1 C8 C13 29.86(14) . .
C10 Ru1 C8 C13 -118.8(4) 2_565 .
C10 Ru1 C8 C13 158.3 . .
C11 Ru1 C8 C13 -147.5(2) 2_565 .
C11 Ru1 C8 C13 -158.4 . .
C9 Ru1 C8 C13 108.1(2) 2_565 .
C9 Ru1 C8 C13 120.32(9) . .
C7 Ru1 C8 C13 172.54(16) 2_565 .
C7 Ru1 C8 C13 -121.19(9) . .
C8 Ru1 C8 C13 134.08(7) 2_565 .
Ru2 Ru1 C8 C13 -29.41(13) . .
C2 Ru1 C8 C14 -28.4(3) . 2_565
C10 Ru1 C8 C14 -177.1(6) 2_565 2_565
C10 Ru1 C8 C14 100.0(3) . 2_565
C11 Ru1 C8 C14 154.2(3) 2_565 2_565
C11 Ru1 C8 C14 143.3(3) . 2_565
C9 Ru1 C8 C14 49.77(16) 2_565 2_565
C9 Ru1 C8 C14 62.0(3) . 2_565
C7 Ru1 C8 C14 114.2(3) 2_565 2_565
C7 Ru1 C8 C14 -179.5(3) . 2_565
C8 Ru1 C8 C14 75.8(3) 2_565 2_565
Ru2 Ru1 C8 C14 -87.7(3) . 2_565
C2 Ru1 C8 C15 104.64(17) . 2_565
C10 Ru1 C8 C15 -44.0(3) 2_565 2_565
C10 Ru1 C8 C15 -126.94(17) . 2_565
C11 Ru1 C8 C15 -72.77(19) 2_565 2_565
C11 Ru1 C8 C15 -83.66(19) . 2_565
C9 Ru1 C8 C15 -177.1(3) 2_565 2_565
C9 Ru1 C8 C15 -164.90(13) . 2_565
C7 Ru1 C8 C15 -112.67(18) 2_565 2_565
C7 Ru1 C8 C15 -46.41(17) . 2_565
C8 Ru1 C8 C15 -151.14(14) 2_565 2_565
Ru2 Ru1 C8 C15 45.37(18) . 2_565
C10 C8 C9 C9 -178.0 2_565 2_565
C7 C8 C9 C9 -179(100) . 2_565
C13 C8 C9 C9 1.2 . 2_565
C14 C8 C9 C9 0.9 2_565 2_565
C15 C8 C9 C9 -175.9 2_565 2_565
Ru1 C8 C9 C9 120.30(15) . 2_565
C9 C8 C9 C8 180(100) 2_565 2_565
C10 C8 C9 C8 2.0 2_565 2_565
C7 C8 C9 C8 1.2 . 2_565
C13 C8 C9 C8 -178.8 . 2_565
C14 C8 C9 C8 -179.1 2_565 2_565
C15 C8 C9 C8 4.1 2_565 2_565
Ru1 C8 C9 C8 -59.70(15) . 2_565
C9 C8 C9 C10 179(100) 2_565 .
C10 C8 C9 C10 0.8 2_565 .
C7 C8 C9 C10 0.0 . .
C13 C8 C9 C10 180.0 . .
C14 C8 C9 C10 179.7 2_565 .
C15 C8 C9 C10 2.9 2_565 .
Ru1 C8 C9 C10 -60.90(14) . .
C9 C8 C9 C14 -1.2 2_565 .
C10 C8 C9 C14 -179.2 2_565 .
C7 C8 C9 C14 180.0 . .
C13 C8 C9 C14 0.0 . .
C14 C8 C9 C14 -0.3 2_565 .
C15 C8 C9 C14 -177.1 2_565 .
Ru1 C8 C9 C14 119.10(14) . .
C9 C8 C9 C14 -0.9 2_565 2_565
C10 C8 C9 C14 -178.8 2_565 2_565
C7 C8 C9 C14 -179.7 . 2_565
C13 C8 C9 C14 0.3 . 2_565
C15 C8 C9 C14 -176.7 2_565 2_565
Ru1 C8 C9 C14 119.42(14) . 2_565
C9 C8 C9 C10 178.0 2_565 2_565
C7 C8 C9 C10 -0.8 . 2_565
C13 C8 C9 C10 179.2 . 2_565
C14 C8 C9 C10 178.8 2_565 2_565
C15 C8 C9 C10 2.1 2_565 2_565
Ru1 C8 C9 C10 -61.73(14) . 2_565
C9 C8 C9 C13 -9.53(19) 2_565 2_565
C10 C8 C9 C13 172.50(19) 2_565 2_565
C7 C8 C9 C13 171.67(19) . 2_565
C13 C8 C9 C13 -8.33(19) . 2_565
C14 C8 C9 C13 -8.65(19) 2_565 2_565
C15 C8 C9 C13 174.61(18) 2_565 2_565
Ru1 C8 C9 C13 110.8(2) . 2_565
C9 C8 C9 C7 179(100) 2_565 2_565
C10 C8 C9 C7 1.18(17) 2_565 2_565
C7 C8 C9 C7 0.35(17) . 2_565
C13 C8 C9 C7 -179.65(16) . 2_565
C14 C8 C9 C7 -179.98(16) 2_565 2_565
C15 C8 C9 C7 3.29(17) 2_565 2_565
Ru1 C8 C9 C7 -60.56(19) . 2_565
C9 C8 C9 Ru1 -120.30(15) 2_565 .
C10 C8 C9 Ru1 61.73(15) 2_565 .
C7 C8 C9 Ru1 60.90(14) . .
C13 C8 C9 Ru1 -119.10(14) . .
C14 C8 C9 Ru1 -119.42(14) 2_565 .
C15 C8 C9 Ru1 63.84(15) 2_565 .
C2 Ru1 C9 C9 93.57(10) . 2_565
C10 Ru1 C9 C9 -37.01(12) 2_565 2_565
C10 Ru1 C9 C9 -129.81(7) . 2_565
C11 Ru1 C9 C9 -79.45(18) 2_565 2_565
C11 Ru1 C9 C9 -91.49(9) . 2_565
C7 Ru1 C9 C9 -120.9(2) 2_565 2_565
C7 Ru1 C9 C9 -49.07(7) . 2_565
C8 Ru1 C9 C9 -156.7(2) 2_565 2_565
C8 Ru1 C9 C9 -12.4 . 2_565
Ru2 Ru1 C9 C9 44.1(2) . 2_565
C2 Ru1 C9 C8 -109.8(2) . 2_565
C10 Ru1 C9 C8 119.7(2) 2_565 2_565
C10 Ru1 C9 C8 26.9(3) . 2_565
C11 Ru1 C9 C8 77.2(2) 2_565 2_565
C11 Ru1 C9 C8 65.2(3) . 2_565
C9 Ru1 C9 C8 156.7(2) 2_565 2_565
C7 Ru1 C9 C8 35.8(2) 2_565 2_565
C7 Ru1 C9 C8 107.6(3) . 2_565
C8 Ru1 C9 C8 144.3(2) . 2_565
Ru2 Ru1 C9 C8 -159.2(2) . 2_565
C2 Ru1 C9 C8 105.98(10) . .
C10 Ru1 C9 C8 -24.60(12) 2_565 .
C10 Ru1 C9 C8 -117.40(8) . .
C11 Ru1 C9 C8 -67.04(18) 2_565 .
C11 Ru1 C9 C8 -79.08(9) . .
C9 Ru1 C9 C8 12.4 2_565 .
C7 Ru1 C9 C8 -108.5(2) 2_565 .
C7 Ru1 C9 C8 -36.66(6) . .
C8 Ru1 C9 C8 -144.3(2) 2_565 .
Ru2 Ru1 C9 C8 56.52(19) . .
C2 Ru1 C9 C10 -136.62(11) . .
C10 Ru1 C9 C10 92.80(15) 2_565 .
C11 Ru1 C9 C10 50.4(2) 2_565 .
C11 Ru1 C9 C10 38.31(6) . .
C9 Ru1 C9 C10 129.81(7) 2_565 .
C7 Ru1 C9 C10 8.9(2) 2_565 .
C7 Ru1 C9 C10 80.74(9) . .
C8 Ru1 C9 C10 -26.9(3) 2_565 .
C8 Ru1 C9 C10 117.40(8) . .
Ru2 Ru1 C9 C10 173.9(2) . .
C2 Ru1 C9 C14 -16.33(11) . .
C10 Ru1 C9 C14 -146.91(15) 2_565 .
C10 Ru1 C9 C14 120.29(8) . .
C11 Ru1 C9 C14 170.6(2) 2_565 .
C11 Ru1 C9 C14 158.6 . .
C9 Ru1 C9 C14 -109.90(9) 2_565 .
C7 Ru1 C9 C14 129.2(2) 2_565 .
C7 Ru1 C9 C14 -159.0 . .
C8 Ru1 C9 C14 93.4(3) 2_565 .
C8 Ru1 C9 C14 -122.31(8) . .
Ru2 Ru1 C9 C14 -65.8(2) . .
C2 Ru1 C9 C14 53.0(2) . 2_565
C10 Ru1 C9 C14 -77.5(3) 2_565 2_565
C10 Ru1 C9 C14 -170.33(19) . 2_565
C11 Ru1 C9 C14 -120.0(3) 2_565 2_565
C11 Ru1 C9 C14 -132.02(18) . 2_565
C9 Ru1 C9 C14 -40.5(2) 2_565 2_565
C7 Ru1 C9 C14 -161.4(3) 2_565 2_565
C7 Ru1 C9 C14 -89.59(19) . 2_565
C8 Ru1 C9 C14 162.8(4) 2_565 2_565
C8 Ru1 C9 C14 -52.9(2) . 2_565
Ru2 Ru1 C9 C14 3.6(3) . 2_565
C2 Ru1 C9 C10 130.58(11) . 2_565
C10 Ru1 C9 C10 -92.80(15) . 2_565
C11 Ru1 C9 C10 -42.44(12) 2_565 2_565
C11 Ru1 C9 C10 -54.48(16) . 2_565
C9 Ru1 C9 C10 37.01(12) 2_565 2_565
C7 Ru1 C9 C10 -83.88(16) 2_565 2_565
C7 Ru1 C9 C10 -12.06(14) . 2_565
C8 Ru1 C9 C10 -119.7(2) 2_565 2_565
C8 Ru1 C9 C10 24.60(12) . 2_565
Ru2 Ru1 C9 C10 81.12(18) . 2_565
C2 Ru1 C9 C13 -69.43(14) . 2_565
C10 Ru1 C9 C13 159.99(16) 2_565 2_565
C10 Ru1 C9 C13 67.19(11) . 2_565
C11 Ru1 C9 C13 117.5(2) 2_565 2_565
C11 Ru1 C9 C13 105.51(10) . 2_565
C9 Ru1 C9 C13 -163.00(11) 2_565 2_565
C7 Ru1 C9 C13 76.1(3) 2_565 2_565
C7 Ru1 C9 C13 147.93(10) . 2_565
C8 Ru1 C9 C13 40.3(3) 2_565 2_565
C8 Ru1 C9 C13 -175.41(11) . 2_565
Ru2 Ru1 C9 C13 -118.9(3) . 2_565
C2 Ru1 C9 C7 -145.54(14) . 2_565
C10 Ru1 C9 C7 83.88(16) 2_565 2_565
C10 Ru1 C9 C7 -8.9(2) . 2_565
C11 Ru1 C9 C7 41.44(7) 2_565 2_565
C11 Ru1 C9 C7 29.4(2) . 2_565
C9 Ru1 C9 C7 120.9(2) 2_565 2_565
C7 Ru1 C9 C7 71.8(2) . 2_565
C8 Ru1 C9 C7 -35.8(2) 2_565 2_565
C8 Ru1 C9 C7 108.5(2) . 2_565
Ru2 Ru1 C9 C7 165.00(16) . 2_565
C9 C9 C10 C7 2.5(10) 2_565 2_565
C8 C9 C10 C7 -176.2(10) 2_565 2_565
C8 C9 C10 C7 2.1(10) . 2_565
C14 C9 C10 C7 -177.9(10) . 2_565
C14 C9 C10 C7 3.8(10) 2_565 2_565
C10 C9 C10 C7 2.5(10) 2_565 2_565
C13 C9 C10 C7 -177.2(10) 2_565 2_565
Ru1 C9 C10 C7 -61.1(11) . 2_565
C9 C9 C10 C8 178.7 2_565 2_565
C8 C9 C10 C8 178.4 . 2_565
C14 C9 C10 C8 -1.6 . 2_565
C14 C9 C10 C8 180(100) 2_565 2_565
C10 C9 C10 C8 178.7 2_565 2_565
C13 C9 C10 C8 -0.9 2_565 2_565
C7 C9 C10 C8 176.2(10) 2_565 2_565
Ru1 C9 C10 C8 115.15(14) . 2_565
C9 C9 C10 C11 0.4 2_565 .
C8 C9 C10 C11 -178.4 2_565 .
C8 C9 C10 C11 0.0 . .
C14 C9 C10 C11 180.0 . .
C14 C9 C10 C11 1.6 2_565 .
C10 C9 C10 C11 0.4 2_565 .
C13 C9 C10 C11 -179.3 2_565 .
C7 C9 C10 C11 -2.1(10) 2_565 .
Ru1 C9 C10 C11 -63.21(15) . .
C9 C9 C10 C15 -179.7 2_565 .
C8 C9 C10 C15 1.6 2_565 .
C8 C9 C10 C15 180.0 . .
C14 C9 C10 C15 0.0 . .
C14 C9 C10 C15 -178.4 2_565 .
C10 C9 C10 C15 -179.7 2_565 .
C13 C9 C10 C15 0.7 2_565 .
C7 C9 C10 C15 177.9(10) 2_565 .
Ru1 C9 C10 C15 116.79(15) . .
C9 C9 C10 C11 0.3 2_565 2_565
C8 C9 C10 C11 -178.4 2_565 2_565
C8 C9 C10 C11 -0.1 . 2_565
C14 C9 C10 C11 179.9 . 2_565
C14 C9 C10 C11 1.6 2_565 2_565
C10 C9 C10 C11 0.3 2_565 2_565
C13 C9 C10 C11 -179.4 2_565 2_565
C7 C9 C10 C11 -2.2(10) 2_565 2_565
Ru1 C9 C10 C11 -63.28(15) . 2_565
C9 C9 C10 C12 176.22(12) 2_565 2_565
C8 C9 C10 C12 -2.49(10) 2_565 2_565
C8 C9 C10 C12 175.87(12) . 2_565
C14 C9 C10 C12 -4.13(12) . 2_565
C14 C9 C10 C12 177.49(12) 2_565 2_565
C10 C9 C10 C12 176.22(12) 2_565 2_565
C13 C9 C10 C12 -3.44(11) 2_565 2_565
C7 C9 C10 C12 173.7(10) 2_565 2_565
Ru1 C9 C10 C12 112.66(13) . 2_565
C8 C9 C10 C9 -178.7 2_565 2_565
C8 C9 C10 C9 -0.4 . 2_565
C14 C9 C10 C9 179.6 . 2_565
C14 C9 C10 C9 1.3 2_565 2_565
C10 C9 C10 C9 0.0 2_565 2_565
C13 C9 C10 C9 -179.7 2_565 2_565
C7 C9 C10 C9 -2.5(10) 2_565 2_565
Ru1 C9 C10 C9 -63.56(15) . 2_565
C9 C9 C10 Ru1 63.56(15) 2_565 .
C8 C9 C10 Ru1 -115.15(14) 2_565 .
C8 C9 C10 Ru1 63.21(15) . .
C14 C9 C10 Ru1 -116.79(15) . .
C14 C9 C10 Ru1 64.84(16) 2_565 .
C10 C9 C10 Ru1 63.56(15) 2_565 .
C13 C9 C10 Ru1 -116.09(15) 2_565 .
C7 C9 C10 Ru1 61.1(11) 2_565 .
C2 Ru1 C10 C7 -145.0(6) . 2_565
C10 Ru1 C10 C7 88.9(7) 2_565 2_565
C11 Ru1 C10 C7 45.4(5) 2_565 2_565
C11 Ru1 C10 C7 34.9(7) . 2_565
C9 Ru1 C10 C7 132.9(7) 2_565 2_565
C9 Ru1 C10 C7 151.4(6) . 2_565
C7 Ru1 C10 C7 72.4(7) . 2_565
C8 Ru1 C10 C7 174.3(10) 2_565 2_565
C8 Ru1 C10 C7 114.2(6) . 2_565
Ru2 Ru1 C10 C7 -3.5(14) . 2_565
C2 Ru1 C10 C8 40.7(5) . 2_565
C10 Ru1 C10 C8 -85.4(4) 2_565 2_565
C11 Ru1 C10 C8 -128.9(5) 2_565 2_565
C11 Ru1 C10 C8 -139.5(4) . 2_565
C9 Ru1 C10 C8 -41.4(4) 2_565 2_565
C9 Ru1 C10 C8 -22.9(5) . 2_565
C7 Ru1 C10 C8 -174.3(10) 2_565 2_565
C7 Ru1 C10 C8 -101.9(4) . 2_565
C8 Ru1 C10 C8 -60.1(5) . 2_565
Ru2 Ru1 C10 C8 -177.9(6) . 2_565
C2 Ru1 C10 C11 -179.9(2) . .
C10 Ru1 C10 C11 54.03(7) 2_565 .
C11 Ru1 C10 C11 10.52(16) 2_565 .
C9 Ru1 C10 C11 98.07(12) 2_565 .
C9 Ru1 C10 C11 116.55(8) . .
C7 Ru1 C10 C11 -34.9(7) 2_565 .
C7 Ru1 C10 C11 37.54(6) . .
C8 Ru1 C10 C11 139.5(4) 2_565 .
C8 Ru1 C10 C11 79.34(9) . .
Ru2 Ru1 C10 C11 -38.4(8) . .
C2 Ru1 C10 C9 63.60(19) . .
C10 Ru1 C10 C9 -62.52(8) 2_565 .
C11 Ru1 C10 C9 -106.03(14) 2_565 .
C11 Ru1 C10 C9 -116.55(8) . .
C9 Ru1 C10 C9 -18.48(13) 2_565 .
C7 Ru1 C10 C9 -151.4(6) 2_565 .
C7 Ru1 C10 C9 -79.00(8) . .
C8 Ru1 C10 C9 22.9(5) 2_565 .
C8 Ru1 C10 C9 -37.21(5) . .
Ru2 Ru1 C10 C9 -155.0(8) . .
C2 Ru1 C10 C15 -58.3(2) . .
C10 Ru1 C10 C15 175.6 2_565 .
C11 Ru1 C10 C15 132.04(15) 2_565 .
C11 Ru1 C10 C15 121.53(8) . .
C9 Ru1 C10 C15 -140.41(12) 2_565 .
C9 Ru1 C10 C15 -121.93(7) . .
C7 Ru1 C10 C15 86.6(7) 2_565 .
C7 Ru1 C10 C15 159.1 . .
C8 Ru1 C10 C15 -99.0(4) 2_565 .
C8 Ru1 C10 C15 -159.1 . .
Ru2 Ru1 C10 C15 83.1(8) . .
C2 Ru1 C10 C11 169.63(19) . 2_565
C10 Ru1 C10 C11 43.51(15) 2_565 2_565
C11 Ru1 C10 C11 -10.52(16) . 2_565
C9 Ru1 C10 C11 87.5(2) 2_565 2_565
C9 Ru1 C10 C11 106.03(14) . 2_565
C7 Ru1 C10 C11 -45.4(5) 2_565 2_565
C7 Ru1 C10 C11 27.02(15) . 2_565
C8 Ru1 C10 C11 128.9(5) 2_565 2_565
C8 Ru1 C10 C11 68.82(14) . 2_565
Ru2 Ru1 C10 C11 -48.9(9) . 2_565
C2 Ru1 C10 C12 -105.8(3) . 2_565
C10 Ru1 C10 C12 128.0(3) 2_565 2_565
C11 Ru1 C10 C12 84.5(2) 2_565 2_565
C11 Ru1 C10 C12 74.0(3) . 2_565
C9 Ru1 C10 C12 172.1(3) 2_565 2_565
C9 Ru1 C10 C12 -169.4(3) . 2_565
C7 Ru1 C10 C12 39.1(5) 2_565 2_565
C7 Ru1 C10 C12 111.6(3) . 2_565
C8 Ru1 C10 C12 -146.5(7) 2_565 2_565
C8 Ru1 C10 C12 153.3(3) . 2_565
Ru2 Ru1 C10 C12 35.6(11) . 2_565
C2 Ru1 C10 C9 82.1(2) . 2_565
C10 Ru1 C10 C9 -44.04(12) 2_565 2_565
C11 Ru1 C10 C9 -87.5(2) 2_565 2_565
C11 Ru1 C10 C9 -98.07(12) . 2_565
C9 Ru1 C10 C9 18.48(13) . 2_565
C7 Ru1 C10 C9 -132.9(7) 2_565 2_565
C7 Ru1 C10 C9 -60.52(12) . 2_565
C8 Ru1 C10 C9 41.4(4) 2_565 2_565
C8 Ru1 C10 C9 -18.73(13) . 2_565
Ru2 Ru1 C10 C9 -136.5(8) . 2_565
C10 C7 C11 C11 177.9 2_565 2_565
C8 C7 C11 C11 179(84) . 2_565
C12 C7 C11 C11 -0.8 . 2_565
C15 C7 C11 C11 10.9(3) 2_565 2_565
C9 C7 C11 C11 179(84) 2_565 2_565
Ru1 C7 C11 C11 -119.12(15) . 2_565
C10 C7 C11 C7 -2.1(4) 2_565 2_565
C11 C7 C11 C7 180(84) 2_565 2_565
C8 C7 C11 C7 -0.8(4) . 2_565
C12 C7 C11 C7 179.2(4) . 2_565
C15 C7 C11 C7 -169.1(5) 2_565 2_565
C9 C7 C11 C7 -0.9(4) 2_565 2_565
Ru1 C7 C11 C7 60.9(4) . 2_565
C10 C7 C11 C10 -1.3 2_565 .
C11 C7 C11 C10 -179(84) 2_565 .
C8 C7 C11 C10 0.0 . .
C12 C7 C11 C10 180.0 . .
C15 C7 C11 C10 -168.3(3) 2_565 .
C9 C7 C11 C10 -0.1 2_565 .
Ru1 C7 C11 C10 61.68(15) . .
C10 C7 C11 C16 178.7 2_565 .
C11 C7 C11 C16 0.8 2_565 .
C8 C7 C11 C16 180.0 . .
C12 C7 C11 C16 0.0 . .
C15 C7 C11 C16 11.7(3) 2_565 .
C9 C7 C11 C16 179.9 2_565 .
Ru1 C7 C11 C16 -118.31(15) . .
C10 C7 C11 C16 178.5 2_565 2_565
C11 C7 C11 C16 0.6 2_565 2_565
C8 C7 C11 C16 179.8 . 2_565
C12 C7 C11 C16 -0.2 . 2_565
C15 C7 C11 C16 11.5(3) 2_565 2_565
C9 C7 C11 C16 179.7 2_565 2_565
Ru1 C7 C11 C16 -118.52(15) . 2_565
C11 C7 C11 C10 -177.9 2_565 2_565
C8 C7 C11 C10 1.3 . 2_565
C12 C7 C11 C10 -178.7 . 2_565
C15 C7 C11 C10 -167.0(3) 2_565 2_565
C9 C7 C11 C10 1.2 2_565 2_565
Ru1 C7 C11 C10 62.96(15) . 2_565
C10 C7 C11 Ru1 -62.96(15) 2_565 .
C11 C7 C11 Ru1 119.12(16) 2_565 .
C8 C7 C11 Ru1 -61.68(15) . .
C12 C7 C11 Ru1 118.32(15) . .
C15 C7 C11 Ru1 130.0(4) 2_565 .
C9 C7 C11 Ru1 -61.79(15) 2_565 .
C7 C10 C11 C11 -178.5(9) 2_565 2_565
C8 C10 C11 C11 -1.4 2_565 2_565
C9 C10 C11 C11 -0.4 . 2_565
C15 C10 C11 C11 179.6 . 2_565
C12 C10 C11 C11 -179.6 2_565 2_565
C9 C10 C11 C11 -0.3 2_565 2_565
Ru1 C10 C11 C11 -64.10(15) . 2_565
C8 C10 C11 C7 177.2(9) 2_565 2_565
C9 C10 C11 C7 178.1(9) . 2_565
C15 C10 C11 C7 -1.9(9) . 2_565
C11 C10 C11 C7 178.5(9) 2_565 2_565
C12 C10 C11 C7 -1.1(9) 2_565 2_565
C9 C10 C11 C7 178.2(9) 2_565 2_565
Ru1 C10 C11 C7 114.4(8) . 2_565
C7 C10 C11 C7 -178.1(9) 2_565 .
C8 C10 C11 C7 -1.0 2_565 .
C9 C10 C11 C7 0.0 . .
C15 C10 C11 C7 180.0 . .
C11 C10 C11 C7 0.4 2_565 .
C12 C10 C11 C7 -179.2 2_565 .
C9 C10 C11 C7 0.1 2_565 .
Ru1 C10 C11 C7 -63.71(14) . .
C7 C10 C11 C16 1.9(9) 2_565 .
C8 C10 C11 C16 179.0 2_565 .
C9 C10 C11 C16 180.0 . .
C15 C10 C11 C16 0.0 . .
C11 C10 C11 C16 -180(100) 2_565 .
C12 C10 C11 C16 0.8 2_565 .
C9 C10 C11 C16 -179.9 2_565 .
Ru1 C10 C11 C16 116.28(14) . .
C7 C10 C11 C16 2.9(9) 2_565 2_565
C8 C10 C11 C16 -180(100) 2_565 2_565
C9 C10 C11 C16 -179(100) . 2_565
C15 C10 C11 C16 1.0 . 2_565
C11 C10 C11 C16 -179(100) 2_565 2_565
C12 C10 C11 C16 1.8 2_565 2_565
C9 C10 C11 C16 -179(100) 2_565 2_565
Ru1 C10 C11 C16 117.32(16) . 2_565
C7 C10 C11 C10 -178.5(9) 2_565 2_565
C8 C10 C11 C10 -1.4 2_565 2_565
C9 C10 C11 C10 -0.4 . 2_565
C15 C10 C11 C10 179.6 . 2_565
C11 C10 C11 C10 0.0 2_565 2_565
C12 C10 C11 C10 -179.6 2_565 2_565
C9 C10 C11 C10 -0.3 2_565 2_565
Ru1 C10 C11 C10 -64.10(14) . 2_565
C7 C10 C11 Ru1 -114.4(8) 2_565 .
C8 C10 C11 Ru1 62.75(14) 2_565 .
C9 C10 C11 Ru1 63.71(14) . .
C15 C10 C11 Ru1 -116.29(14) . .
C11 C10 C11 Ru1 64.10(15) 2_565 .
C12 C10 C11 Ru1 -115.52(14) 2_565 .
C9 C10 C11 Ru1 63.83(14) 2_565 .
C2 Ru1 C11 C11 136.8(11) . 2_565
C10 Ru1 C11 C11 36.21(13) 2_565 2_565
C10 Ru1 C11 C11 136.02(6) . 2_565
C9 Ru1 C11 C11 76.94(16) 2_565 2_565
C9 Ru1 C11 C11 97.88(9) . 2_565
C7 Ru1 C11 C11 154.4(2) 2_565 2_565
C7 Ru1 C11 C11 19.0 . 2_565
C8 Ru1 C11 C11 118.77(17) 2_565 2_565
C8 Ru1 C11 C11 55.76(8) . 2_565
Ru2 Ru1 C11 C11 -50.64(13) . 2_565
C2 Ru1 C11 C7 -17.5(12) . 2_565
C10 Ru1 C11 C7 -118.17(18) 2_565 2_565
C10 Ru1 C11 C7 -18.4(2) . 2_565
C11 Ru1 C11 C7 -154.4(2) 2_565 2_565
C9 Ru1 C11 C7 -77.43(10) 2_565 2_565
C9 Ru1 C11 C7 -56.5(2) . 2_565
C7 Ru1 C11 C7 -135.4(2) . 2_565
C8 Ru1 C11 C7 -35.60(15) 2_565 2_565
C8 Ru1 C11 C7 -98.6(2) . 2_565
Ru2 Ru1 C11 C7 154.98(14) . 2_565
C2 Ru1 C11 C7 117.8(11) . .
C10 Ru1 C11 C7 17.18(13) 2_565 .
C10 Ru1 C11 C7 117.00(8) . .
C11 Ru1 C11 C7 -19.0 2_565 .
C9 Ru1 C11 C7 57.92(16) 2_565 .
C9 Ru1 C11 C7 78.86(9) . .
C7 Ru1 C11 C7 135.4(2) 2_565 .
C8 Ru1 C11 C7 99.75(18) 2_565 .
C8 Ru1 C11 C7 36.73(6) . .
Ru2 Ru1 C11 C7 -69.67(13) . .
C2 Ru1 C11 C10 0.8(11) . .
C10 Ru1 C11 C10 -99.81(15) 2_565 .
C11 Ru1 C11 C10 -136.02(6) 2_565 .
C9 Ru1 C11 C10 -59.08(18) 2_565 .
C9 Ru1 C11 C10 -38.14(6) . .
C7 Ru1 C11 C10 18.4(2) 2_565 .
C7 Ru1 C11 C10 -117.00(8) . .
C8 Ru1 C11 C10 -17.25(19) 2_565 .
C8 Ru1 C11 C10 -80.27(9) . .
Ru2 Ru1 C11 C10 173.33(15) . .
C2 Ru1 C11 C16 -119.8(11) . .
C10 Ru1 C11 C16 139.54(17) 2_565 .
C10 Ru1 C11 C16 -120.64(8) . .
C11 Ru1 C11 C16 103.34(9) 2_565 .
C9 Ru1 C11 C16 -179.72(18) 2_565 .
C9 Ru1 C11 C16 -158.8 . .
C7 Ru1 C11 C16 -102.3(2) 2_565 .
C7 Ru1 C11 C16 122.36(8) . .
C8 Ru1 C11 C16 -137.9(2) 2_565 .
C8 Ru1 C11 C16 159.1 . .
Ru2 Ru1 C11 C16 52.69(14) . .
C2 Ru1 C11 C16 -168.0(10) . 2_565
C10 Ru1 C11 C16 91.4(4) 2_565 2_565
C10 Ru1 C11 C16 -168.8(3) . 2_565
C11 Ru1 C11 C16 55.2(4) 2_565 2_565
C9 Ru1 C11 C16 132.2(4) 2_565 2_565
C9 Ru1 C11 C16 153.1(3) . 2_565
C7 Ru1 C11 C16 -150.4(4) 2_565 2_565
C7 Ru1 C11 C16 74.2(4) . 2_565
C8 Ru1 C11 C16 174.0(4) 2_565 2_565
C8 Ru1 C11 C16 111.0(3) . 2_565
Ru2 Ru1 C11 C16 4.6(4) . 2_565
C2 Ru1 C11 C10 100.6(12) . 2_565
C10 Ru1 C11 C10 99.81(15) . 2_565
C11 Ru1 C11 C10 -36.21(13) 2_565 2_565
C9 Ru1 C11 C10 40.73(11) 2_565 2_565
C9 Ru1 C11 C10 61.67(17) . 2_565
C7 Ru1 C11 C10 118.17(18) 2_565 2_565
C7 Ru1 C11 C10 -17.18(13) . 2_565
C8 Ru1 C11 C10 82.57(17) 2_565 2_565
C8 Ru1 C11 C10 19.55(16) . 2_565
Ru2 Ru1 C11 C10 -86.85(14) . 2_565
C10 C7 C12 C15 0.1 2_565 2_565
C11 C7 C12 C15 178.6 2_565 2_565
C8 C7 C12 C15 -1.3 . 2_565
C11 C7 C12 C15 178.7 . 2_565
C9 C7 C12 C15 -1.1 2_565 2_565
Ru1 C7 C12 C15 -93.19(17) . 2_565
C11 C7 C12 C10 178.5 2_565 2_565
C8 C7 C12 C10 -1.4 . 2_565
C11 C7 C12 C10 178.6 . 2_565
C15 C7 C12 C10 -0.1 2_565 2_565
C9 C7 C12 C10 -1.2 2_565 2_565
Ru1 C7 C12 C10 -93.27(17) . 2_565
C9 C8 C13 C14 -0.1 2_565 2_565
C10 C8 C13 C14 178.7 2_565 2_565
C7 C8 C13 C14 179.6 . 2_565
C9 C8 C13 C14 -0.4 . 2_565
C15 C8 C13 C14 178.7 2_565 2_565
Ru1 C8 C13 C14 -89.37(18) . 2_565
C10 C8 C13 C9 178.8 2_565 2_565
C7 C8 C13 C9 179.7 . 2_565
C9 C8 C13 C9 -0.3 . 2_565
C14 C8 C13 C9 0.1 2_565 2_565
C15 C8 C13 C9 178.8 2_565 2_565
Ru1 C8 C13 C9 -89.29(18) . 2_565
C9 C8 C13 C15 -178.8 2_565 2_565
C10 C8 C13 C15 0.0 2_565 2_565
C7 C8 C13 C15 0.9 . 2_565
C9 C8 C13 C15 -179.1 . 2_565
C14 C8 C13 C15 -178.7 2_565 2_565
Ru1 C8 C13 C15 91.91(18) . 2_565
C9 C9 C14 C13 -179.4 2_565 2_565
C8 C9 C14 C13 0.1 2_565 2_565
C8 C9 C14 C13 -179.1 . 2_565
C10 C9 C14 C13 0.9 . 2_565
C14 C9 C14 C13 -179.4 2_565 2_565
C10 C9 C14 C13 -179.8 2_565 2_565
C7 C9 C14 C13 0.4(2) 2_565 2_565
Ru1 C9 C14 C13 -86.60(17) . 2_565
C9 C9 C14 C8 -179.5 2_565 2_565
C8 C9 C14 C8 -179.2 . 2_565
C10 C9 C14 C8 0.8 . 2_565
C14 C9 C14 C8 -179.5 2_565 2_565
C10 C9 C14 C8 -179.9 2_565 2_565
C13 C9 C14 C8 -0.1 2_565 2_565
C7 C9 C14 C8 0.3(2) 2_565 2_565
Ru1 C9 C14 C8 -86.67(17) . 2_565
C9 C9 C14 C14 0.0 2_565 2_565
C8 C9 C14 C14 179.5 2_565 2_565
C8 C9 C14 C14 0.3 . 2_565
C10 C9 C14 C14 -179.7 . 2_565
C10 C9 C14 C14 -0.4 2_565 2_565
C13 C9 C14 C14 179.4 2_565 2_565
C7 C9 C14 C14 179.8(2) 2_565 2_565
Ru1 C9 C14 C14 92.84(17) . 2_565
C8 C9 C14 C9 179.5 2_565 2_565
C8 C9 C14 C9 0.3 . 2_565
C10 C9 C14 C9 -179.7 . 2_565
C14 C9 C14 C9 0.0 2_565 2_565
C10 C9 C14 C9 -0.4 2_565 2_565
C13 C9 C14 C9 179.4 2_565 2_565
C7 C9 C14 C9 179.8(2) 2_565 2_565
Ru1 C9 C14 C9 92.84(17) . 2_565
C7 C10 C15 C12 -0.1(6) 2_565 2_565
C8 C10 C15 C12 -178.2 2_565 2_565
C11 C10 C15 C12 1.1 . 2_565
C9 C10 C15 C12 -178.9 . 2_565
C11 C10 C15 C12 1.2 2_565 2_565
C9 C10 C15 C12 -179.1 2_565 2_565
Ru1 C10 C15 C12 -88.36(17) . 2_565
C8 C10 C15 C7 -178.1(6) 2_565 2_565
C11 C10 C15 C7 1.2(6) . 2_565
C9 C10 C15 C7 -178.8(6) . 2_565
C11 C10 C15 C7 1.3(6) 2_565 2_565
C12 C10 C15 C7 0.1(6) 2_565 2_565
C9 C10 C15 C7 -179.0(6) 2_565 2_565
Ru1 C10 C15 C7 -88.3(6) . 2_565
C7 C10 C15 C8 178.1(6) 2_565 2_565
C11 C10 C15 C8 179.3 . 2_565
C9 C10 C15 C8 -0.7 . 2_565
C11 C10 C15 C8 179.4 2_565 2_565
C12 C10 C15 C8 178.2 2_565 2_565
C9 C10 C15 C8 -0.9 2_565 2_565
Ru1 C10 C15 C8 89.82(17) . 2_565
C7 C10 C15 C13 178.1(6) 2_565 2_565
C8 C10 C15 C13 0.0 2_565 2_565
C11 C10 C15 C13 179.3 . 2_565
C9 C10 C15 C13 -0.7 . 2_565
C11 C10 C15 C13 179.4 2_565 2_565
C12 C10 C15 C13 178.2 2_565 2_565
C9 C10 C15 C13 -0.9 2_565 2_565
Ru1 C10 C15 C13 89.85(17) . 2_565
C11 C11 C16 C16 0.0 2_565 2_565
C7 C11 C16 C16 -179.6(3) 2_565 2_565
C7 C11 C16 C16 -0.3 . 2_565
C10 C11 C16 C16 179.7 . 2_565
C10 C11 C16 C16 0.3 2_565 2_565
Ru1 C11 C16 C16 -92.49(17) . 2_565
C7 C11 C16 C11 -179.6(3) 2_565 2_565
C7 C11 C16 C11 -0.3 . 2_565
C10 C11 C16 C11 179.7 . 2_565
C16 C11 C16 C11 0.0 2_565 2_565
C10 C11 C16 C11 0.3 2_565 2_565
Ru1 C11 C16 C11 -92.49(17) . 2_565
C1 Ru2 C17 C18 148.6(3) . .
C21 Ru2 C17 C18 -117.2(4) . .
C20 Ru2 C17 C18 -79.2(3) . .
C2 Ru2 C17 C18 166.7(2) . .
C19 Ru2 C17 C18 -36.5(2) . .
Ru1 Ru2 C17 C18 54.6(18) . .
Ru2 Ru2 C17 C18 106.0(2) 2_565 .
C1 Ru2 C17 C21 -94.3(3) . .
C20 Ru2 C17 C21 38.0(3) . .
C18 Ru2 C17 C21 117.2(4) . .
C2 Ru2 C17 C21 -76.1(3) . .
C19 Ru2 C17 C21 80.6(3) . .
Ru1 Ru2 C17 C21 171.7(15) . .
Ru2 Ru2 C17 C21 -136.8(2) 2_565 .
C1 Ru2 C17 C22 25.7(6) . .
C21 Ru2 C17 C22 120.0(7) . .
C20 Ru2 C17 C22 158.0(7) . .
C18 Ru2 C17 C22 -122.9(7) . .
C2 Ru2 C17 C22 43.9(7) . .
C19 Ru2 C17 C22 -159.4(7) . .
Ru1 Ru2 C17 C22 -68(2) . .
Ru2 Ru2 C17 C22 -16.9(7) 2_565 .
C21 C17 C18 C19 1.0(5) . .
C22 C17 C18 C19 -173.4(5) . .
Ru2 C17 C18 C19 62.4(3) . .
C21 C17 C18 C23 176.2(4) . .
C22 C17 C18 C23 1.8(8) . .
Ru2 C17 C18 C23 -122.5(5) . .
C21 C17 C18 Ru2 -61.3(3) . .
C22 C17 C18 Ru2 124.3(5) . .
C1 Ru2 C18 C19 -159.8(3) . .
C21 Ru2 C18 C19 -79.9(3) . .
C20 Ru2 C18 C19 -36.9(2) . .
C17 Ru2 C18 C19 -118.0(4) . .
C2 Ru2 C18 C19 -166.2(7) . .
Ru1 Ru2 C18 C19 67.4(3) . .
Ru2 Ru2 C18 C19 145.4(2) 2_565 .
C1 Ru2 C18 C17 -41.8(4) . .
C21 Ru2 C18 C17 38.1(3) . .
C20 Ru2 C18 C17 81.2(3) . .
C2 Ru2 C18 C17 -48.1(8) . .
C19 Ru2 C18 C17 118.0(4) . .
Ru1 Ru2 C18 C17 -174.6(2) . .
Ru2 Ru2 C18 C17 -96.5(3) 2_565 .
C1 Ru2 C18 C23 78.7(6) . .
C21 Ru2 C18 C23 158.6(6) . .
C20 Ru2 C18 C23 -158.3(6) . .
C17 Ru2 C18 C23 120.5(7) . .
C2 Ru2 C18 C23 72.4(10) . .
C19 Ru2 C18 C23 -121.5(7) . .
Ru1 Ru2 C18 C23 -54.1(6) . .
Ru2 Ru2 C18 C23 24.0(6) 2_565 .
C17 C18 C19 C20 -1.8(4) . .
C23 C18 C19 C20 -177.1(4) . .
Ru2 C18 C19 C20 58.9(3) . .
C17 C18 C19 C24 174.4(4) . .
C23 C18 C19 C24 -0.8(7) . .
Ru2 C18 C19 C24 -124.8(4) . .
C17 C18 C19 Ru2 -60.8(3) . .
C23 C18 C19 Ru2 124.0(5) . .
C1 Ru2 C19 C18 52.7(6) . .
C21 Ru2 C19 C18 81.0(3) . .
C20 Ru2 C19 C18 119.4(4) . .
C17 Ru2 C19 C18 37.6(3) . .
C2 Ru2 C19 C18 172.4(4) . .
Ru1 Ru2 C19 C18 -137.6(3) . .
Ru2 Ru2 C19 C18 -62.6(4) 2_565 .
C1 Ru2 C19 C20 -66.7(6) . .
C21 Ru2 C19 C20 -38.4(3) . .
C17 Ru2 C19 C20 -81.8(3) . .
C18 Ru2 C19 C20 -119.4(4) . .
C2 Ru2 C19 C20 53.0(5) . .
Ru1 Ru2 C19 C20 103.0(2) . .
Ru2 Ru2 C19 C20 177.98(18) 2_565 .
C1 Ru2 C19 C24 172.6(5) . .
C21 Ru2 C19 C24 -159.0(5) . .
C20 Ru2 C19 C24 -120.6(5) . .
C17 Ru2 C19 C24 157.6(5) . .
C18 Ru2 C19 C24 120.0(5) . .
C2 Ru2 C19 C24 -67.7(6) . .
Ru1 Ru2 C19 C24 -17.6(5) . .
Ru2 Ru2 C19 C24 57.4(5) 2_565 .
C18 C19 C20 C21 1.9(4) . .
C24 C19 C20 C21 -174.3(4) . .
Ru2 C19 C20 C21 62.1(3) . .
C18 C19 C20 C25 175.4(4) . .
C24 C19 C20 C25 -0.8(7) . .
Ru2 C19 C20 C25 -124.4(4) . .
C18 C19 C20 Ru2 -60.2(3) . .
C24 C19 C20 Ru2 123.6(4) . .
C1 Ru2 C20 C21 39.3(4) . .
C17 Ru2 C20 C21 -38.1(3) . .
C18 Ru2 C20 C21 -80.6(3) . .
C2 Ru2 C20 C21 87.0(3) . .
C19 Ru2 C20 C21 -116.4(4) . .
Ru1 Ru2 C20 C21 145.4(2) . .
Ru2 Ru2 C20 C21 76.4(13) 2_565 .
C1 Ru2 C20 C19 155.7(3) . .
C21 Ru2 C20 C19 116.4(4) . .
C17 Ru2 C20 C19 78.3(3) . .
C18 Ru2 C20 C19 35.8(3) . .
C2 Ru2 C20 C19 -156.6(3) . .
Ru1 Ru2 C20 C19 -98.2(2) . .
Ru2 Ru2 C20 C19 -167.2(12) 2_565 .
C1 Ru2 C20 C25 -81.8(5) . .
C21 Ru2 C20 C25 -121.0(6) . .
C17 Ru2 C20 C25 -159.2(5) . .
C18 Ru2 C20 C25 158.3(5) . .
C2 Ru2 C20 C25 -34.0(5) . .
C19 Ru2 C20 C25 122.6(6) . .
Ru1 Ru2 C20 C25 24.4(5) . .
Ru2 Ru2 C20 C25 -44.7(16) 2_565 .
C19 C20 C21 C17 -1.3(4) . .
C25 C20 C21 C17 -174.7(4) . .
Ru2 C20 C21 C17 62.8(3) . .
C19 C20 C21 C26 174.0(4) . .
C25 C20 C21 C26 0.6(7) . .
Ru2 C20 C21 C26 -121.9(5) . .
C19 C20 C21 Ru2 -64.1(3) . .
C25 C20 C21 Ru2 122.5(4) . .
C18 C17 C21 C20 0.2(5) . .
C22 C17 C21 C20 174.6(4) . .
Ru2 C17 C21 C20 -62.7(3) . .
C18 C17 C21 C26 -175.3(4) . .
C22 C17 C21 C26 -0.8(7) . .
Ru2 C17 C21 C26 121.9(4) . .
C18 C17 C21 Ru2 62.9(3) . .
C22 C17 C21 Ru2 -122.7(5) . .
C1 Ru2 C21 C20 -151.3(3) . .
C17 Ru2 C21 C20 116.9(4) . .
C18 Ru2 C21 C20 79.3(3) . .
C2 Ru2 C21 C20 -115.1(3) . .
C19 Ru2 C21 C20 38.0(2) . .
Ru1 Ru2 C21 C20 -62.0(3) . .
Ru2 Ru2 C21 C20 -172.39(17) 2_565 .
C1 Ru2 C21 C17 91.9(3) . .
C20 Ru2 C21 C17 -116.9(4) . .
C18 Ru2 C21 C17 -37.6(3) . .
C2 Ru2 C21 C17 128.0(3) . .
C19 Ru2 C21 C17 -78.9(3) . .
Ru1 Ru2 C21 C17 -178.9(2) . .
Ru2 Ru2 C21 C17 70.7(3) 2_565 .
C1 Ru2 C21 C26 -28.3(6) . .
C20 Ru2 C21 C26 122.9(6) . .
C17 Ru2 C21 C26 -120.2(6) . .
C18 Ru2 C21 C26 -157.7(6) . .
C2 Ru2 C21 C26 7.8(6) . .
C19 Ru2 C21 C26 161.0(6) . .
Ru1 Ru2 C21 C26 60.9(6) . .
Ru2 Ru2 C21 C26 -49.4(6) 2_565 .
